data_1575453
loop_
_publ_author_name
'&#x141;osiewicz, Justyna'
'Bisai, Milan Kumar'
'Nichol, Gary S.'
'Macgregor, Stuart A.'
'Ingleson, Michael J.'

_publ_section_title
;
 Catalytic transfer zincation using ammonium cations.
;
_journal_issue 45
_journal_name_full 'Dalton transactions (Cambridge, England : 2003)'
_journal_page_first 16697
_journal_page_last 16703
_journal_paper_doi 10.1039/d5dt01816a
_journal_volume 54
_journal_year 2025
_chemical_formula_moiety 'C30 H47 B11 Br6 N2 Zn'
_chemical_formula_sum 'C30 H47 B11 Br6 N2 Zn'
_chemical_formula_weight 1099.43
_space_group_crystal_system triclinic
_space_group_IT_number 2
_space_group_name_Hall '-P 1'
_space_group_name_H-M_alt 'P -1'
_atom_sites_solution_hydrogens geom
_atom_sites_solution_primary iterative
_audit_creation_date 2023-05-30
_audit_creation_method
;
Olex2 1.5-beta
(compiled 2023.03.06 svn.rbb2c1857 for OlexSys, GUI svn.r6748)
;
_audit_update_record
;
2025-05-27 deposited with the CCDC.	2025-08-14 downloaded from the CCDC.
;
_cell_angle_alpha 64.066(4)
_cell_angle_beta 76.749(4)
_cell_angle_gamma 75.510(4)
_cell_formula_units_Z 4
_cell_length_a 11.6147(14)
_cell_length_b 19.821(2)
_cell_length_c 21.632(3)
_cell_measurement_reflns_used 4911
_cell_measurement_temperature 100.0
_cell_measurement_theta_max 28.276
_cell_measurement_theta_min 2.320
_cell_volume 4294.8(9)
_computing_cell_refinement 'SAINT V8.40B (Bruker, 2016)'
_computing_data_collection APEX4
_computing_data_reduction 'SAINT V8.40B (Bruker, 2016)'
_computing_molecular_graphics 'Olex2 1.5-beta (Dolomanov et al., 2009)'
_computing_publication_material 'Olex2 1.5-beta (Dolomanov et al., 2009)'
_computing_structure_refinement 'SHELXL 2018/3 (Sheldrick, 2015)'
_computing_structure_solution
;
Superflip  (Palatinus & Chapuis, 2007;Palatinus & van der Lee, 2008;
Palatinus et al., 2012)
;
_diffrn_ambient_temperature 100.0
_diffrn_measured_fraction_theta_full 0.997
_diffrn_measured_fraction_theta_max 0.985
_diffrn_measurement_device_type 'Bruker D8 VENTURE'
_diffrn_measurement_method '\f and \w scans'
_diffrn_radiation_type MoK\a
_diffrn_radiation_wavelength 0.71073
_diffrn_reflns_av_R_equivalents 0.0563
_diffrn_reflns_av_unetI/netI 0.0363
_diffrn_reflns_Laue_measured_fraction_full 0.997
_diffrn_reflns_Laue_measured_fraction_max 0.985
_diffrn_reflns_limit_h_max 15
_diffrn_reflns_limit_h_min -14
_diffrn_reflns_limit_k_max 26
_diffrn_reflns_limit_k_min -23
_diffrn_reflns_limit_l_max 28
_diffrn_reflns_limit_l_min 0
_diffrn_reflns_number 289795
_diffrn_reflns_point_group_measured_fraction_full 0.997
_diffrn_reflns_point_group_measured_fraction_max 0.985
_diffrn_reflns_theta_full 25.242
_diffrn_reflns_theta_max 28.478
_diffrn_reflns_theta_min 2.126
_diffrn_source ImuS-Mo
_diffrn_source_current 1.4
_diffrn_source_power 0.07
_diffrn_source_voltage 50.0
_diffrn_standards_number 0
_exptl_absorpt_coefficient_mu 6.179
_exptl_absorpt_correction_T_max 0.745686
_exptl_absorpt_correction_T_min 0.528053
_exptl_absorpt_correction_type multi-scan
_exptl_absorpt_process_details
;
 TWINABS-2012/1 (Bruker,2012) was used for absorption correction.
 
For component 1:
 wR2(int) was 0.0997 before and 0.0466 after correction.
 
For component 2:
 wR2(int) was 0.1111 before and 0.0511 after correction.
 The Ratio of minimum to maximum transmission is 0.71.

Final HKLF 4 output contains 289795 reflections, Rint = 0.0563
 (105290 with I > 3sig(I), Rint = 0.0383)
;
_exptl_crystal_colour colourless
_exptl_crystal_colour_primary colourless
_exptl_crystal_density_diffrn 1.700
_exptl_crystal_description plate
_exptl_crystal_F_000 2144
_exptl_crystal_recrystallization_method 'The material was recrystallised from pentane by slow evaporation'
_exptl_crystal_size_max 0.373
_exptl_crystal_size_mid 0.145
_exptl_crystal_size_min 0.04
_refine_diff_density_max 1.333
_refine_diff_density_min -0.721
_refine_diff_density_rms 0.121
_refine_ls_extinction_method none
_refine_ls_goodness_of_fit_ref 1.022
_refine_ls_hydrogen_treatment constr
_refine_ls_matrix_type full
_refine_ls_number_parameters 922
_refine_ls_number_reflns 29987
_refine_ls_number_restraints 0
_refine_ls_restrained_S_all 1.022
_refine_ls_R_factor_all 0.0509
_refine_ls_R_factor_gt 0.0347
_refine_ls_shift/su_max 0.001
_refine_ls_shift/su_mean 0.000
_refine_ls_structure_factor_coef Fsqd
_refine_ls_weighting_details 'w=1/[\s^2^(Fo^2^)+(0.0380P)^2^+14.5934P] where P=(Fo^2^+2Fc^2^)/3'
_refine_ls_weighting_scheme calc
_refine_ls_wR_factor_gt 0.0802
_refine_ls_wR_factor_ref 0.0868
_reflns_Friedel_coverage 0.000
_reflns_number_gt 24719
_reflns_number_total 29987
_reflns_threshold_expression 'I > 2\s(I)'
_cod_data_source_file d5dt01816a3.cif
_cod_data_source_block mi23012
_cod_depositor_comments 'Adding full bibliography for 1575453.cif.'
_cod_database_code 1575453
_shelx_shelxl_version_number 2018/3
_shelx_space_group_comment
;
The symmetry employed for this shelxl refinement is uniquely defined
by the following loop, which should always be used as a source of
symmetry information in preference to the above space-group names.
They are only intended as comments.
;
_shelx_estimated_absorpt_t_max 0.790
_shelx_estimated_absorpt_t_min 0.206
_olex2_refinement_description
;
1. Twinned data refinement
 Scales: 0.5663(5)
 0.4337(5)
2. Fixed Uiso
 At 1.2 times of:
  All B(H) groups, All C(H) groups
 At 1.5 times of:
  All C(H,H,H) groups
3.a Ternary CH refined with riding coordinates:
 C12(H12), C15(H15), C24(H24), C27(H27), C62(H62), C65(H65), C74(H74), C77(H77)
3.b Aromatic/amide H refined with riding coordinates:
 C3(H3), C8(H8), C9(H9), C10(H10), C20(H20), C21(H21), C22(H22), C53(H53),
 C58(H58), C59(H59), C60(H60), C70(H70), C71(H71), C72(H72)
3.c Idealised Me refined as rotating group:
 C1(H1A,H1B,H1C), C5(H5A,H5B,H5C), C13(H13A,H13B,H13C), C14(H14A,H14B,H14C),
 C16(H16A,H16B,H16C), C17(H17A,H17B,H17C), C25(H25A,H25B,H25C), C26(H26A,H26B,
 H26C), C28(H28A,H28B,H28C), C29(H29A,H29B,H29C), C51(H51A,H51B,H51C), C55(H55A,
 H55B,H55C), C63(H63A,H63B,H63C), C64(H64A,H64B,H64C), C66(H66A,H66B,H66C),
 C67(H67A,H67B,H67C), C75(H75A,H75B,H75C), C76(H76A,H76B,H76C), C78(H78A,H78B,
 H78C), C79(H79A,H79B,H79C)
3.d Boron cage BH refined with riding coordinates:
 C30(H30), B7(H7), B8(H8A), B9(H9A), B10(H10A), B11(H11), C80(H80), B57(H57),
 B58(H58A), B59(H59A), B60(H60A), B61(H61)
;
_olex2_diffrn_ambient_temperature_device 'Oxford Cryosystems Cryostream 700+'
_olex2_exptl_crystal_mounting_method 'The crystal was mounted on a MITIGEN holder in Paratone oil'
_olex2_submission_original_sample_id JL-067
_olex2_submission_special_instructions 'No special instructions were received'

loop_
_space_group_symop_operation_xyz
'x, y, z'
'-x, -y, -z'

loop_
_atom_site_label
_atom_site_type_symbol
_atom_site_fract_x
_atom_site_fract_y
_atom_site_fract_z
_atom_site_U_iso_or_equiv
_atom_site_adp_type
_atom_site_occupancy
_atom_site_site_symmetry_order
_atom_site_calc_flag
_atom_site_refinement_flags_posn
_atom_site_refinement_flags_adp
_atom_site_refinement_flags_occupancy
_atom_site_disorder_assembly
_atom_site_disorder_group
Br1 Br 0.61997(5) 0.49680(3) 0.35393(3) 0.01894(12) Uani 1 1 d . . . . .
Br2 Br 0.70660(5) 0.40166(3) 0.22954(3) 0.01682(11) Uani 1 1 d . . . . .
Br3 Br 0.76733(5) 0.59788(3) 0.17682(3) 0.01841(12) Uani 1 1 d . . . . .
Br4 Br 0.51073(6) 0.70559(3) 0.25809(3) 0.02768(14) Uani 1 1 d . . . . .
Br5 Br 0.52549(5) 0.74520(3) 0.06398(3) 0.01965(11) Uani 1 1 d . . . . .
Br6 Br 0.64546(5) 0.55550(3) 0.04637(3) 0.02219(12) Uani 1 1 d . . . . .
Zn1 Zn 0.79035(6) 0.40006(3) 0.33043(3) 0.01221(12) Uani 1 1 d . . . . .
N1 N 0.7767(4) 0.3064(2) 0.4119(2) 0.0128(9) Uani 1 1 d . . . . .
N2 N 0.9596(4) 0.4030(2) 0.3124(2) 0.0125(9) Uani 1 1 d . . . . .
C1 C 0.8700(5) 0.1805(3) 0.4889(3) 0.0297(14) Uani 1 1 d . . . . .
H1A H 0.798352 0.184233 0.522320 0.045 Uiso 1 1 calc R U . . .
H1B H 0.941763 0.163345 0.511947 0.045 Uiso 1 1 calc R U . . .
H1C H 0.865493 0.143994 0.470675 0.045 Uiso 1 1 calc R U . . .
C2 C 0.8765(5) 0.2573(3) 0.4301(3) 0.0177(11) Uani 1 1 d . . . . .
C3 C 0.9925(5) 0.2726(3) 0.3974(3) 0.0195(11) Uani 1 1 d . . . . .
H3 H 1.054883 0.229972 0.411765 0.023 Uiso 1 1 calc R U . . .
C4 C 1.0319(5) 0.3396(3) 0.3473(3) 0.0168(11) Uani 1 1 d . . . . .
C5 C 1.1662(5) 0.3375(4) 0.3346(3) 0.0290(14) Uani 1 1 d . . . . .
H5A H 1.204876 0.308014 0.306784 0.043 Uiso 1 1 calc R U . . .
H5B H 1.197406 0.313668 0.379211 0.043 Uiso 1 1 calc R U . . .
H5C H 1.183168 0.389584 0.309750 0.043 Uiso 1 1 calc R U . . .
C6 C 0.6624(5) 0.2984(3) 0.4560(3) 0.0155(10) Uani 1 1 d . . . . .
C7 C 0.5795(5) 0.2653(3) 0.4449(3) 0.0184(11) Uani 1 1 d . . . . .
C8 C 0.4646(5) 0.2685(3) 0.4835(3) 0.0226(12) Uani 1 1 d . . . . .
H8 H 0.405967 0.247391 0.476599 0.027 Uiso 1 1 calc R U . . .
C9 C 0.4342(5) 0.3011(3) 0.5308(3) 0.0253(13) Uani 1 1 d . . . . .
H9 H 0.355564 0.302653 0.555880 0.030 Uiso 1 1 calc R U . . .
C10 C 0.5185(5) 0.3316(3) 0.5418(3) 0.0223(13) Uani 1 1 d . . . . .
H10 H 0.497335 0.353329 0.575181 0.027 Uiso 1 1 calc R U . . .
C11 C 0.6342(5) 0.3312(3) 0.5049(3) 0.0169(11) Uani 1 1 d . . . . .
C12 C 0.6099(5) 0.2250(3) 0.3961(3) 0.0228(12) Uani 1 1 d . . . . .
H12 H 0.689473 0.236083 0.367815 0.027 Uiso 1 1 calc R U . . .
C13 C 0.5178(6) 0.2512(3) 0.3462(3) 0.0287(13) Uani 1 1 d . . . . .
H13A H 0.440887 0.236492 0.372536 0.043 Uiso 1 1 calc R U . . .
H13B H 0.546270 0.227167 0.313047 0.043 Uiso 1 1 calc R U . . .
H13C H 0.507373 0.306670 0.320965 0.043 Uiso 1 1 calc R U . . .
C14 C 0.6210(7) 0.1388(4) 0.4372(3) 0.0432(19) Uani 1 1 d . . . . .
H14A H 0.678859 0.121537 0.469949 0.065 Uiso 1 1 calc R U . . .
H14B H 0.648762 0.113349 0.405213 0.065 Uiso 1 1 calc R U . . .
H14C H 0.542558 0.126375 0.462876 0.065 Uiso 1 1 calc R U . . .
C15 C 0.7240(5) 0.3650(3) 0.5186(3) 0.0226(12) Uani 1 1 d . . . . .
H15 H 0.787080 0.377297 0.477012 0.027 Uiso 1 1 calc R U . . .
C16 C 0.6710(6) 0.4387(3) 0.5295(3) 0.0312(15) Uani 1 1 d . . . . .
H16A H 0.630600 0.475880 0.489755 0.047 Uiso 1 1 calc R U . . .
H16B H 0.735650 0.459443 0.533714 0.047 Uiso 1 1 calc R U . . .
H16C H 0.613010 0.427750 0.571958 0.047 Uiso 1 1 calc R U . . .
C17 C 0.7863(6) 0.3074(4) 0.5810(4) 0.0379(16) Uani 1 1 d . . . . .
H17A H 0.726341 0.292480 0.622427 0.057 Uiso 1 1 calc R U . . .
H17B H 0.844465 0.330500 0.588453 0.057 Uiso 1 1 calc R U . . .
H17C H 0.828138 0.262291 0.572224 0.057 Uiso 1 1 calc R U . . .
C18 C 1.0046(4) 0.4723(3) 0.2646(3) 0.0126(10) Uani 1 1 d . . . . .
C19 C 0.9866(5) 0.5310(3) 0.2872(3) 0.0158(11) Uani 1 1 d . . . . .
C20 C 1.0162(5) 0.6015(3) 0.2393(3) 0.0205(12) Uani 1 1 d . . . . .
H20 H 1.004660 0.641683 0.253984 0.025 Uiso 1 1 calc R U . . .
C21 C 1.0619(5) 0.6141(3) 0.1709(3) 0.0234(13) Uani 1 1 d . . . . .
H21 H 1.079315 0.662775 0.138608 0.028 Uiso 1 1 calc R U . . .
C22 C 1.0818(5) 0.5547(3) 0.1501(3) 0.0212(12) Uani 1 1 d . . . . .
H22 H 1.115788 0.562824 0.103623 0.025 Uiso 1 1 calc R U . . .
C23 C 1.0532(5) 0.4828(3) 0.1958(3) 0.0165(11) Uani 1 1 d . . . . .
C24 C 0.9382(6) 0.5200(4) 0.3618(3) 0.0269(14) Uani 1 1 d . . . . .
H24 H 0.883659 0.481679 0.379518 0.032 Uiso 1 1 calc R U . . .
C25 C 0.8627(7) 0.5909(4) 0.3702(4) 0.048(2) Uani 1 1 d . . . . .
H25A H 0.820704 0.576863 0.417697 0.072 Uiso 1 1 calc R U . . .
H25B H 0.803888 0.614303 0.337406 0.072 Uiso 1 1 calc R U . . .
H25C H 0.914915 0.627163 0.360816 0.072 Uiso 1 1 calc R U . . .
C26 C 1.0397(7) 0.4845(5) 0.4075(4) 0.055(2) Uani 1 1 d . . . . .
H26A H 1.098052 0.518991 0.390732 0.082 Uiso 1 1 calc R U . . .
H26B H 1.079765 0.435662 0.405353 0.082 Uiso 1 1 calc R U . . .
H26C H 1.005833 0.476264 0.455660 0.082 Uiso 1 1 calc R U . . .
C27 C 1.0714(5) 0.4221(3) 0.1686(3) 0.0208(12) Uani 1 1 d . . . . .
H27 H 1.041490 0.376466 0.207145 0.025 Uiso 1 1 calc R U . . .
C28 C 1.0000(6) 0.4476(4) 0.1078(3) 0.0336(15) Uani 1 1 d . . . . .
H28A H 1.039130 0.484505 0.065939 0.050 Uiso 1 1 calc R U . . .
H28B H 0.917994 0.471289 0.119463 0.050 Uiso 1 1 calc R U . . .
H28C H 0.997483 0.403252 0.099500 0.050 Uiso 1 1 calc R U . . .
C29 C 1.2057(6) 0.3979(4) 0.1458(3) 0.0352(15) Uani 1 1 d . . . . .
H29A H 1.215317 0.355075 0.132720 0.053 Uiso 1 1 calc R U . . .
H29B H 1.250979 0.382319 0.184335 0.053 Uiso 1 1 calc R U . . .
H29C H 1.236079 0.440792 0.105996 0.053 Uiso 1 1 calc R U . . .
C30 C 0.3350(5) 0.5489(3) 0.2192(3) 0.0227(12) Uani 1 1 d . . . . .
H30 H 0.241421 0.537112 0.229696 0.027 Uiso 1 1 calc R U . . .
B1 B 0.5324(6) 0.5332(3) 0.2738(3) 0.0166(12) Uani 1 1 d . . . . .
B2 B 0.5729(6) 0.4898(3) 0.2150(3) 0.0145(12) Uani 1 1 d . . . . .
B3 B 0.6046(5) 0.5823(3) 0.1889(3) 0.0133(11) Uani 1 1 d . . . . .
B4 B 0.4824(6) 0.6326(3) 0.2284(3) 0.0168(13) Uani 1 1 d . . . . .
B5 B 0.4902(6) 0.6491(3) 0.1392(3) 0.0143(12) Uani 1 1 d . . . . .
B6 B 0.5485(6) 0.5603(3) 0.1310(3) 0.0162(12) Uani 1 1 d . . . . .
B7 B 0.4344(6) 0.4806(4) 0.2705(3) 0.0206(13) Uani 1 1 d . . . . .
H7 H 0.414319 0.425485 0.313568 0.025 Uiso 1 1 calc R U . . .
B8 B 0.4443(6) 0.4972(4) 0.1809(3) 0.0208(13) Uani 1 1 d . . . . .
H8A H 0.430488 0.453094 0.165417 0.025 Uiso 1 1 calc R U . . .
B9 B 0.3923(6) 0.5966(4) 0.1347(3) 0.0202(13) Uani 1 1 d . . . . .
H9A H 0.343785 0.617305 0.088859 0.024 Uiso 1 1 calc R U . . .
B10 B 0.3507(6) 0.6413(4) 0.1948(3) 0.0204(13) Uani 1 1 d . . . . .
H10A H 0.275525 0.690915 0.188413 0.024 Uiso 1 1 calc R U . . .
B11 B 0.3772(6) 0.5698(3) 0.2780(3) 0.0204(14) Uani 1 1 d . . . . .
H11 H 0.319385 0.572899 0.326211 0.024 Uiso 1 1 calc R U . . .
Br51 Br 0.89140(5) 0.10176(3) 0.26680(2) 0.01552(10) Uani 1 1 d . . . . .
Br52 Br 0.99820(5) 0.00006(3) 0.14791(3) 0.01970(12) Uani 1 1 d . . . . .
Br53 Br 1.07614(5) -0.09574(3) 0.32757(3) 0.01770(11) Uani 1 1 d . . . . .
Br54 Br 0.80713(5) -0.04880(3) 0.45195(3) 0.02021(11) Uani 1 1 d . . . . .
Br55 Br 0.86541(5) -0.24122(3) 0.44129(3) 0.02063(12) Uani 1 1 d . . . . .
Br56 Br 0.98685(6) -0.20918(3) 0.24969(3) 0.02637(13) Uani 1 1 d . . . . .
Zn51 Zn 1.06543(6) 0.09896(3) 0.16918(3) 0.01249(12) Uani 1 1 d . . . . .
N51 N 1.2201(4) 0.0960(2) 0.1892(2) 0.0133(9) Uani 1 1 d . . . . .
N52 N 1.0480(4) 0.1890(2) 0.0841(2) 0.0134(9) Uani 1 1 d . . . . .
C51 C 1.3931(5) 0.1603(3) 0.1658(3) 0.0240(13) Uani 1 1 d . . . . .
H51A H 1.381305 0.185958 0.197146 0.036 Uiso 1 1 calc R U . . .
H51B H 1.440127 0.188204 0.121886 0.036 Uiso 1 1 calc R U . . .
H51C H 1.436101 0.108212 0.187245 0.036 Uiso 1 1 calc R U . . .
C52 C 1.2720(5) 0.1581(3) 0.1521(3) 0.0155(11) Uani 1 1 d . . . . .
C53 C 1.2237(5) 0.2230(3) 0.0987(3) 0.0174(11) Uani 1 1 d . . . . .
H53 H 1.263727 0.265209 0.082788 0.021 Uiso 1 1 calc R U . . .
C54 C 1.1256(5) 0.2367(3) 0.0641(3) 0.0145(10) Uani 1 1 d . . . . .
C55 C 1.1143(5) 0.3091(3) -0.0009(3) 0.0240(12) Uani 1 1 d . . . . .
H55A H 1.051508 0.309576 -0.024650 0.036 Uiso 1 1 calc R U . . .
H55B H 1.190990 0.311458 -0.031713 0.036 Uiso 1 1 calc R U . . .
H55C H 1.093243 0.353116 0.011434 0.036 Uiso 1 1 calc R U . . .
C56 C 1.2823(5) 0.0276(3) 0.2385(3) 0.0145(10) Uani 1 1 d . . . . .
C57 C 1.2792(5) 0.0195(3) 0.3067(3) 0.0152(10) Uani 1 1 d . . . . .
C58 C 1.3301(5) -0.0510(3) 0.3542(3) 0.0188(11) Uani 1 1 d . . . . .
H58 H 1.330772 -0.057142 0.400229 0.023 Uiso 1 1 calc R U . . .
C59 C 1.3794(5) -0.1119(3) 0.3357(3) 0.0211(12) Uani 1 1 d . . . . .
H59 H 1.410764 -0.159701 0.369130 0.025 Uiso 1 1 calc R U . . .
C60 C 1.3826(5) -0.1025(3) 0.2686(3) 0.0197(11) Uani 1 1 d . . . . .
H60 H 1.417280 -0.144317 0.256064 0.024 Uiso 1 1 calc R U . . .
C61 C 1.3363(5) -0.0331(3) 0.2180(3) 0.0163(11) Uani 1 1 d . . . . .
C62 C 1.2194(5) 0.0831(3) 0.3310(3) 0.0185(11) Uani 1 1 d . . . . .
H62 H 1.185426 0.127939 0.291122 0.022 Uiso 1 1 calc R U . . .
C63 C 1.1159(5) 0.0574(3) 0.3899(3) 0.0250(12) Uani 1 1 d . . . . .
H63A H 1.060006 0.040039 0.374567 0.037 Uiso 1 1 calc R U . . .
H63B H 1.073493 0.100147 0.402210 0.037 Uiso 1 1 calc R U . . .
H63C H 1.148301 0.015496 0.430584 0.037 Uiso 1 1 calc R U . . .
C64 C 1.3097(5) 0.1078(3) 0.3555(3) 0.0267(13) Uani 1 1 d . . . . .
H64A H 1.341796 0.064917 0.395693 0.040 Uiso 1 1 calc R U . . .
H64B H 1.269279 0.150272 0.368660 0.040 Uiso 1 1 calc R U . . .
H64C H 1.375563 0.123939 0.317864 0.040 Uiso 1 1 calc R U . . .
C65 C 1.3423(6) -0.0238(3) 0.1436(3) 0.0245(13) Uani 1 1 d . . . . .
H65 H 1.273771 0.016609 0.123488 0.029 Uiso 1 1 calc R U . . .
C66 C 1.3294(7) -0.0963(4) 0.1387(4) 0.047(2) Uani 1 1 d . . . . .
H66A H 1.399011 -0.135887 0.154335 0.070 Uiso 1 1 calc R U . . .
H66B H 1.324780 -0.085323 0.090426 0.070 Uiso 1 1 calc R U . . .
H66C H 1.256007 -0.114042 0.168103 0.070 Uiso 1 1 calc R U . . .
C67 C 1.4580(7) 0.0040(6) 0.1004(4) 0.063(3) Uani 1 1 d . . . . .
H67A H 1.464559 0.050056 0.104746 0.094 Uiso 1 1 calc R U . . .
H67B H 1.456667 0.015657 0.051586 0.094 Uiso 1 1 calc R U . . .
H67C H 1.526927 -0.035697 0.117057 0.094 Uiso 1 1 calc R U . . .
C68 C 0.9672(5) 0.1959(3) 0.0391(2) 0.0130(10) Uani 1 1 d . . . . .
C69 C 1.0094(5) 0.1629(3) -0.0093(3) 0.0182(11) Uani 1 1 d . . . . .
C70 C 0.9270(6) 0.1628(3) -0.0476(3) 0.0221(12) Uani 1 1 d . . . . .
H70 H 0.953894 0.141324 -0.081074 0.026 Uiso 1 1 calc R U . . .
C71 C 0.8085(6) 0.1933(3) -0.0374(3) 0.0246(13) Uani 1 1 d . . . . .
H71 H 0.753940 0.191864 -0.063234 0.030 Uiso 1 1 calc R U . . .
C72 C 0.7670(5) 0.2261(3) 0.0097(3) 0.0243(13) Uani 1 1 d . . . . .
H72 H 0.684357 0.247238 0.015667 0.029 Uiso 1 1 calc R U . . .
C73 C 0.8453(5) 0.2288(3) 0.0493(3) 0.0162(11) Uani 1 1 d . . . . .
C74 C 1.1417(6) 0.1295(4) -0.0236(3) 0.0271(14) Uani 1 1 d . . . . .
H74 H 1.182947 0.124052 0.014554 0.033 Uiso 1 1 calc R U . . .
C75 C 1.1615(7) 0.0511(3) -0.0251(3) 0.0377(17) Uani 1 1 d . . . . .
H75A H 1.121275 0.016497 0.017976 0.057 Uiso 1 1 calc R U . . .
H75B H 1.247775 0.031067 -0.029624 0.057 Uiso 1 1 calc R U . . .
H75C H 1.128351 0.055492 -0.064751 0.057 Uiso 1 1 calc R U . . .
C76 C 1.2022(6) 0.1840(4) -0.0924(4) 0.0399(18) Uani 1 1 d . . . . .
H76A H 1.160359 0.192973 -0.130467 0.060 Uiso 1 1 calc R U . . .
H76B H 1.286324 0.161330 -0.100924 0.060 Uiso 1 1 calc R U . . .
H76C H 1.198604 0.232517 -0.089468 0.060 Uiso 1 1 calc R U . . .
C77 C 0.7998(5) 0.2701(3) 0.0967(3) 0.0189(11) Uani 1 1 d . . . . .
H77 H 0.861004 0.255066 0.128353 0.023 Uiso 1 1 calc R U . . .
C78 C 0.6799(5) 0.2515(3) 0.1419(3) 0.0285(13) Uani 1 1 d . . . . .
H78A H 0.615927 0.272510 0.112444 0.043 Uiso 1 1 calc R U . . .
H78B H 0.661949 0.273867 0.176123 0.043 Uiso 1 1 calc R U . . .
H78C H 0.685095 0.196102 0.165886 0.043 Uiso 1 1 calc R U . . .
C79 C 0.7860(6) 0.3563(3) 0.0549(3) 0.0311(14) Uani 1 1 d . . . . .
H79A H 0.863866 0.369666 0.028947 0.047 Uiso 1 1 calc R U . . .
H79B H 0.757094 0.382195 0.086565 0.047 Uiso 1 1 calc R U . . .
H79C H 0.728166 0.372299 0.022426 0.047 Uiso 1 1 calc R U . . .
C80 C 0.6416(5) -0.0502(3) 0.2812(3) 0.0197(12) Uani 1 1 d . . . . .
H80 H 0.547373 -0.039483 0.270441 0.024 Uiso 1 1 calc R U . . .
B51 B 0.8234(6) 0.0119(3) 0.2838(3) 0.0155(12) Uani 1 1 d . . . . .
B52 B 0.8732(6) -0.0353(3) 0.2279(3) 0.0146(12) Uani 1 1 d . . . . .
B53 B 0.9132(5) -0.0825(3) 0.3135(3) 0.0111(11) Uani 1 1 d . . . . .
B54 B 0.7861(5) -0.0571(3) 0.3690(3) 0.0140(12) Uani 1 1 d . . . . .
B55 B 0.8136(6) -0.1477(3) 0.3639(3) 0.0168(12) Uani 1 1 d . . . . .
B56 B 0.8688(6) -0.1337(3) 0.2755(3) 0.0161(12) Uani 1 1 d . . . . .
B57 B 0.7256(6) 0.0171(4) 0.2288(3) 0.0192(13) Uani 1 1 d . . . . .
H57 H 0.695327 0.070790 0.184266 0.023 Uiso 1 1 calc R U . . .
B58 B 0.7533(6) -0.0731(4) 0.2239(3) 0.0219(14) Uani 1 1 d . . . . .
H58A H 0.740955 -0.078255 0.176444 0.026 Uiso 1 1 calc R U . . .
B59 B 0.7156(6) -0.1424(4) 0.3088(3) 0.0181(13) Uani 1 1 d . . . . .
H59A H 0.677957 -0.192953 0.316914 0.022 Uiso 1 1 calc R U . . .
B60 B 0.6647(6) -0.0945(3) 0.3659(3) 0.0168(12) Uani 1 1 d . . . . .
H60A H 0.593493 -0.113669 0.411430 0.020 Uiso 1 1 calc R U . . .
B61 B 0.6715(6) 0.0042(3) 0.3166(3) 0.0185(13) Uani 1 1 d . . . . .
H61 H 0.605701 0.049622 0.329759 0.022 Uiso 1 1 calc R U . . .

loop_
_atom_site_aniso_label
_atom_site_aniso_U_11
_atom_site_aniso_U_22
_atom_site_aniso_U_33
_atom_site_aniso_U_23
_atom_site_aniso_U_13
_atom_site_aniso_U_12
Br1 0.0207(3) 0.0189(3) 0.0131(2) -0.0070(2) -0.0052(2) 0.0072(2)
Br2 0.0204(3) 0.0137(2) 0.0168(2) -0.00728(19) -0.0062(2) 0.0018(2)
Br3 0.0136(3) 0.0205(3) 0.0191(3) -0.0045(2) -0.0048(2) -0.0037(2)
Br4 0.0412(4) 0.0174(3) 0.0257(3) -0.0126(2) -0.0121(3) 0.0069(3)
Br5 0.0195(3) 0.0151(2) 0.0181(2) -0.00021(19) -0.0052(2) -0.0023(2)
Br6 0.0269(3) 0.0239(3) 0.0155(2) -0.0094(2) -0.0033(2) -0.0010(2)
Zn1 0.0102(3) 0.0112(3) 0.0125(3) -0.0028(2) -0.0016(2) -0.0011(2)
N1 0.011(2) 0.013(2) 0.0102(19) -0.0031(16) 0.0023(16) -0.0012(17)
N2 0.011(2) 0.0075(19) 0.019(2) -0.0042(16) -0.0041(18) -0.0013(17)
C1 0.023(3) 0.021(3) 0.022(3) 0.003(2) 0.003(2) 0.007(2)
C2 0.018(3) 0.016(2) 0.012(2) -0.0028(19) -0.001(2) 0.002(2)
C3 0.015(3) 0.019(3) 0.020(3) -0.007(2) -0.004(2) 0.006(2)
C4 0.013(3) 0.020(3) 0.016(2) -0.007(2) -0.003(2) 0.001(2)
C5 0.014(3) 0.030(3) 0.031(3) -0.005(3) -0.003(3) 0.001(3)
C6 0.016(3) 0.012(2) 0.014(2) -0.0029(19) 0.000(2) -0.001(2)
C7 0.018(3) 0.014(2) 0.017(2) 0.000(2) -0.002(2) -0.004(2)
C8 0.018(3) 0.021(3) 0.023(3) -0.003(2) 0.001(2) -0.009(2)
C9 0.017(3) 0.025(3) 0.022(3) -0.001(2) 0.006(2) -0.006(2)
C10 0.029(3) 0.019(3) 0.011(2) -0.004(2) 0.006(2) -0.003(2)
C11 0.018(3) 0.013(2) 0.014(2) -0.0030(19) 0.002(2) -0.002(2)
C12 0.021(3) 0.023(3) 0.025(3) -0.011(2) -0.002(2) -0.004(2)
C13 0.034(4) 0.022(3) 0.030(3) -0.008(2) -0.007(3) -0.007(3)
C14 0.071(5) 0.024(3) 0.033(3) -0.017(3) -0.013(4) 0.008(3)
C15 0.026(3) 0.023(3) 0.020(3) -0.012(2) 0.008(2) -0.009(2)
C16 0.048(4) 0.025(3) 0.028(3) -0.014(3) -0.016(3) -0.002(3)
C17 0.031(4) 0.033(3) 0.053(4) -0.018(3) -0.020(3) 0.005(3)
C18 0.008(2) 0.013(2) 0.016(2) -0.0057(19) -0.0002(19) -0.0033(19)
C19 0.011(3) 0.018(3) 0.021(3) -0.011(2) 0.001(2) -0.005(2)
C20 0.015(3) 0.017(3) 0.035(3) -0.016(2) -0.002(2) -0.004(2)
C21 0.014(3) 0.016(3) 0.034(3) 0.000(2) -0.010(2) -0.004(2)
C22 0.013(3) 0.026(3) 0.018(3) -0.003(2) -0.001(2) -0.007(2)
C23 0.012(3) 0.022(3) 0.019(2) -0.010(2) -0.003(2) -0.005(2)
C24 0.032(4) 0.034(3) 0.025(3) -0.023(3) 0.006(3) -0.012(3)
C25 0.051(5) 0.044(4) 0.058(5) -0.040(4) 0.029(4) -0.022(4)
C26 0.050(5) 0.092(6) 0.037(4) -0.041(4) -0.009(4) -0.006(5)
C27 0.021(3) 0.030(3) 0.017(3) -0.015(2) 0.005(2) -0.010(2)
C28 0.027(3) 0.056(4) 0.029(3) -0.025(3) 0.003(3) -0.018(3)
C29 0.027(3) 0.042(4) 0.040(4) -0.026(3) 0.007(3) -0.005(3)
C30 0.016(3) 0.023(3) 0.019(3) 0.001(2) -0.003(2) -0.002(2)
B1 0.014(3) 0.017(3) 0.012(3) -0.001(2) -0.003(2) 0.001(2)
B2 0.012(3) 0.009(2) 0.019(3) -0.004(2) -0.003(2) 0.000(2)
B3 0.010(3) 0.015(3) 0.016(3) -0.006(2) -0.006(2) 0.000(2)
B4 0.018(3) 0.015(3) 0.016(3) -0.007(2) -0.003(2) 0.003(2)
B5 0.014(3) 0.014(3) 0.014(3) -0.006(2) -0.004(2) 0.002(2)
B6 0.014(3) 0.016(3) 0.015(3) -0.004(2) -0.003(2) -0.001(2)
B7 0.017(3) 0.021(3) 0.018(3) -0.001(2) -0.004(3) -0.005(3)
B8 0.017(3) 0.021(3) 0.021(3) -0.003(2) -0.003(3) -0.006(3)
B9 0.012(3) 0.022(3) 0.020(3) -0.002(3) -0.006(2) -0.003(3)
B10 0.014(3) 0.023(3) 0.017(3) -0.003(2) -0.003(2) 0.001(3)
B11 0.017(3) 0.018(3) 0.017(3) -0.002(2) -0.004(2) 0.004(3)
Br51 0.0185(3) 0.0140(2) 0.0153(2) -0.00695(18) 0.0004(2) -0.0054(2)
Br52 0.0295(3) 0.0206(3) 0.0129(2) -0.0084(2) 0.0059(2) -0.0160(2)
Br53 0.0121(3) 0.0189(3) 0.0208(3) -0.0065(2) -0.0011(2) -0.0042(2)
Br54 0.0219(3) 0.0254(3) 0.0140(2) -0.0101(2) -0.0025(2) -0.0011(2)
Br55 0.0187(3) 0.0171(2) 0.0187(2) 0.0007(2) -0.0026(2) -0.0052(2)
Br56 0.0354(4) 0.0174(3) 0.0278(3) -0.0134(2) 0.0068(3) -0.0090(3)
Zn51 0.0130(3) 0.0121(3) 0.0115(3) -0.0026(2) -0.0027(2) -0.0041(2)
N51 0.011(2) 0.014(2) 0.016(2) -0.0056(17) -0.0031(17) -0.0034(17)
N52 0.016(2) 0.0115(19) 0.0106(19) -0.0035(16) 0.0002(17) -0.0028(17)
C51 0.018(3) 0.030(3) 0.023(3) -0.006(2) -0.004(2) -0.013(2)
C52 0.012(3) 0.023(3) 0.014(2) -0.009(2) 0.000(2) -0.006(2)
C53 0.021(3) 0.015(2) 0.017(2) -0.005(2) 0.001(2) -0.010(2)
C54 0.020(3) 0.012(2) 0.013(2) -0.0063(19) 0.000(2) -0.005(2)
C55 0.034(3) 0.017(3) 0.020(3) -0.002(2) -0.007(2) -0.011(2)
C56 0.014(3) 0.012(2) 0.017(2) -0.0035(19) -0.004(2) -0.004(2)
C57 0.011(3) 0.019(2) 0.016(2) -0.008(2) -0.002(2) -0.002(2)
C58 0.017(3) 0.023(3) 0.014(2) -0.002(2) -0.004(2) -0.008(2)
C59 0.019(3) 0.013(2) 0.027(3) -0.002(2) -0.010(2) -0.003(2)
C60 0.017(3) 0.013(2) 0.030(3) -0.010(2) -0.005(2) -0.001(2)
C61 0.015(3) 0.019(3) 0.016(2) -0.007(2) -0.003(2) -0.003(2)
C62 0.019(3) 0.020(3) 0.017(2) -0.009(2) -0.002(2) -0.002(2)
C63 0.021(3) 0.039(3) 0.023(3) -0.021(3) 0.000(2) -0.005(3)
C64 0.024(3) 0.031(3) 0.032(3) -0.020(3) 0.000(3) -0.007(3)
C65 0.023(3) 0.029(3) 0.029(3) -0.022(3) -0.007(3) 0.005(3)
C66 0.067(6) 0.034(4) 0.056(5) -0.034(3) -0.037(4) 0.021(4)
C67 0.050(5) 0.124(8) 0.035(4) -0.053(5) 0.016(4) -0.031(5)
C68 0.016(3) 0.011(2) 0.010(2) -0.0003(18) -0.0055(19) -0.0033(19)
C69 0.025(3) 0.015(2) 0.015(2) -0.004(2) -0.008(2) -0.003(2)
C70 0.032(3) 0.017(3) 0.021(3) -0.008(2) -0.010(2) -0.002(2)
C71 0.031(3) 0.024(3) 0.025(3) -0.010(2) -0.012(3) -0.007(3)
C72 0.021(3) 0.023(3) 0.025(3) -0.003(2) -0.006(2) -0.005(2)
C73 0.021(3) 0.013(2) 0.015(2) -0.0041(19) -0.003(2) -0.006(2)
C74 0.025(3) 0.038(3) 0.023(3) -0.020(3) -0.007(2) 0.004(3)
C75 0.054(5) 0.025(3) 0.019(3) -0.006(2) 0.009(3) -0.001(3)
C76 0.030(4) 0.031(3) 0.066(5) -0.031(3) 0.015(3) -0.016(3)
C77 0.021(3) 0.017(2) 0.018(2) -0.005(2) -0.006(2) -0.004(2)
C78 0.023(3) 0.029(3) 0.034(3) -0.016(3) 0.005(3) -0.007(3)
C79 0.049(4) 0.022(3) 0.023(3) -0.009(2) -0.003(3) -0.008(3)
C80 0.016(3) 0.023(3) 0.017(3) -0.001(2) -0.003(2) -0.010(2)
B51 0.017(3) 0.013(3) 0.016(3) -0.004(2) -0.003(2) -0.005(2)
B52 0.017(3) 0.015(3) 0.015(3) -0.008(2) 0.002(2) -0.008(2)
B53 0.012(3) 0.016(3) 0.009(2) -0.008(2) 0.000(2) -0.006(2)
B54 0.013(3) 0.022(3) 0.008(2) -0.007(2) -0.001(2) -0.003(2)
B55 0.015(3) 0.018(3) 0.012(3) 0.001(2) -0.004(2) -0.006(2)
B56 0.021(3) 0.012(3) 0.018(3) -0.007(2) 0.001(2) -0.009(2)
B57 0.020(3) 0.018(3) 0.018(3) -0.002(2) -0.006(3) -0.009(3)
B58 0.026(4) 0.026(3) 0.016(3) -0.007(3) -0.003(3) -0.013(3)
B59 0.019(3) 0.021(3) 0.017(3) -0.005(2) -0.003(3) -0.012(3)
B60 0.017(3) 0.021(3) 0.011(3) -0.004(2) 0.000(2) -0.006(3)
B61 0.017(3) 0.015(3) 0.021(3) -0.006(2) -0.002(3) -0.002(2)

loop_
_atom_type_symbol
_atom_type_description
_atom_type_scat_dispersion_real
_atom_type_scat_dispersion_imag
_atom_type_scat_source
C C 0.0033 0.0016 'International Tables Vol C Tables 4.2.6.8 and 6.1.1.4'
H H 0.0000 0.0000 'International Tables Vol C Tables 4.2.6.8 and 6.1.1.4'
B B 0.0013 0.0007 'International Tables Vol C Tables 4.2.6.8 and 6.1.1.4'
Br Br -0.2901 2.4595 'International Tables Vol C Tables 4.2.6.8 and 6.1.1.4'
N N 0.0061 0.0033 'International Tables Vol C Tables 4.2.6.8 and 6.1.1.4'
Zn Zn 0.2839 1.4301 'International Tables Vol C Tables 4.2.6.8 and 6.1.1.4'

loop_
_geom_angle_atom_site_label_1
_geom_angle_atom_site_label_2
_geom_angle_atom_site_label_3
_geom_angle
_geom_angle_site_symmetry_1
_geom_angle_site_symmetry_3
_geom_angle_publ_flag
B1 Br1 Zn1 102.11(18) . . ?
B2 Br2 Zn1 101.15(18) . . ?
Br1 Zn1 Br2 94.89(3) . . ?
N1 Zn1 Br1 104.97(12) . . ?
N1 Zn1 Br2 111.49(13) . . ?
N2 Zn1 Br1 127.78(12) . . ?
N2 Zn1 Br2 114.02(13) . . ?
N2 Zn1 N1 103.27(17) . . ?
C2 N1 Zn1 117.9(3) . . ?
C2 N1 C6 122.6(4) . . ?
C6 N1 Zn1 118.7(3) . . ?
C4 N2 Zn1 117.2(4) . . ?
C4 N2 C18 122.1(5) . . ?
C18 N2 Zn1 120.7(3) . . ?
H1A C1 H1B 109.5 . . ?
H1A C1 H1C 109.5 . . ?
H1B C1 H1C 109.5 . . ?
C2 C1 H1A 109.5 . . ?
C2 C1 H1B 109.5 . . ?
C2 C1 H1C 109.5 . . ?
N1 C2 C1 120.1(5) . . ?
N1 C2 C3 123.7(5) . . ?
C3 C2 C1 116.3(5) . . ?
C2 C3 H3 114.4 . . ?
C4 C3 C2 131.3(5) . . ?
C4 C3 H3 114.4 . . ?
N2 C4 C3 124.6(5) . . ?
N2 C4 C5 120.0(5) . . ?
C3 C4 C5 115.5(5) . . ?
C4 C5 H5A 109.5 . . ?
C4 C5 H5B 109.5 . . ?
C4 C5 H5C 109.5 . . ?
H5A C5 H5B 109.5 . . ?
H5A C5 H5C 109.5 . . ?
H5B C5 H5C 109.5 . . ?
C7 C6 N1 120.0(5) . . ?
C7 C6 C11 122.3(5) . . ?
C11 C6 N1 117.5(5) . . ?
C6 C7 C12 123.3(5) . . ?
C8 C7 C6 116.8(5) . . ?
C8 C7 C12 119.8(5) . . ?
C7 C8 H8 118.9 . . ?
C9 C8 C7 122.1(6) . . ?
C9 C8 H8 118.9 . . ?
C8 C9 H9 120.1 . . ?
C8 C9 C10 119.8(5) . . ?
C10 C9 H9 120.1 . . ?
C9 C10 H10 119.3 . . ?
C9 C10 C11 121.3(5) . . ?
C11 C10 H10 119.3 . . ?
C6 C11 C15 122.5(5) . . ?
C10 C11 C6 117.7(5) . . ?
C10 C11 C15 119.8(5) . . ?
C7 C12 H12 108.1 . . ?
C7 C12 C13 113.3(5) . . ?
C7 C12 C14 110.4(5) . . ?
C13 C12 H12 108.1 . . ?
C13 C12 C14 108.8(5) . . ?
C14 C12 H12 108.1 . . ?
C12 C13 H13A 109.5 . . ?
C12 C13 H13B 109.5 . . ?
C12 C13 H13C 109.5 . . ?
H13A C13 H13B 109.5 . . ?
H13A C13 H13C 109.5 . . ?
H13B C13 H13C 109.5 . . ?
C12 C14 H14A 109.5 . . ?
C12 C14 H14B 109.5 . . ?
C12 C14 H14C 109.5 . . ?
H14A C14 H14B 109.5 . . ?
H14A C14 H14C 109.5 . . ?
H14B C14 H14C 109.5 . . ?
C11 C15 H15 107.4 . . ?
C11 C15 C16 114.3(5) . . ?
C11 C15 C17 111.1(5) . . ?
C16 C15 H15 107.4 . . ?
C17 C15 H15 107.4 . . ?
C17 C15 C16 108.9(5) . . ?
C15 C16 H16A 109.5 . . ?
C15 C16 H16B 109.5 . . ?
C15 C16 H16C 109.5 . . ?
H16A C16 H16B 109.5 . . ?
H16A C16 H16C 109.5 . . ?
H16B C16 H16C 109.5 . . ?
C15 C17 H17A 109.5 . . ?
C15 C17 H17B 109.5 . . ?
C15 C17 H17C 109.5 . . ?
H17A C17 H17B 109.5 . . ?
H17A C17 H17C 109.5 . . ?
H17B C17 H17C 109.5 . . ?
C19 C18 N2 117.5(4) . . ?
C19 C18 C23 121.4(5) . . ?
C23 C18 N2 120.8(4) . . ?
C18 C19 C24 122.2(5) . . ?
C20 C19 C18 118.4(5) . . ?
C20 C19 C24 119.4(5) . . ?
C19 C20 H20 119.2 . . ?
C21 C20 C19 121.5(5) . . ?
C21 C20 H20 119.2 . . ?
C20 C21 H21 120.5 . . ?
C20 C21 C22 119.0(5) . . ?
C22 C21 H21 120.5 . . ?
C21 C22 H22 119.0 . . ?
C21 C22 C23 122.0(5) . . ?
C23 C22 H22 119.0 . . ?
C18 C23 C27 123.4(5) . . ?
C22 C23 C18 117.6(5) . . ?
C22 C23 C27 118.9(5) . . ?
C19 C24 H24 106.3 . . ?
C19 C24 C25 114.5(5) . . ?
C19 C24 C26 111.1(5) . . ?
C25 C24 H24 106.3 . . ?
C25 C24 C26 111.8(6) . . ?
C26 C24 H24 106.3 . . ?
C24 C25 H25A 109.5 . . ?
C24 C25 H25B 109.5 . . ?
C24 C25 H25C 109.5 . . ?
H25A C25 H25B 109.5 . . ?
H25A C25 H25C 109.5 . . ?
H25B C25 H25C 109.5 . . ?
C24 C26 H26A 109.5 . . ?
C24 C26 H26B 109.5 . . ?
C24 C26 H26C 109.5 . . ?
H26A C26 H26B 109.5 . . ?
H26A C26 H26C 109.5 . . ?
H26B C26 H26C 109.5 . . ?
C23 C27 H27 107.8 . . ?
C23 C27 C28 112.1(5) . . ?
C23 C27 C29 111.4(5) . . ?
C28 C27 H27 107.8 . . ?
C28 C27 C29 109.7(5) . . ?
C29 C27 H27 107.8 . . ?
C27 C28 H28A 109.5 . . ?
C27 C28 H28B 109.5 . . ?
C27 C28 H28C 109.5 . . ?
H28A C28 H28B 109.5 . . ?
H28A C28 H28C 109.5 . . ?
H28B C28 H28C 109.5 . . ?
C27 C29 H29A 109.5 . . ?
C27 C29 H29B 109.5 . . ?
C27 C29 H29C 109.5 . . ?
H29A C29 H29B 109.5 . . ?
H29A C29 H29C 109.5 . . ?
H29B C29 H29C 109.5 . . ?
B7 C30 H30 116.6 . . ?
B7 C30 B8 63.5(4) . . ?
B7 C30 B9 115.8(5) . . ?
B7 C30 B10 116.1(5) . . ?
B8 C30 H30 116.8 . . ?
B9 C30 H30 117.5 . . ?
B9 C30 B8 62.9(4) . . ?
B9 C30 B10 63.1(4) . . ?
B10 C30 H30 117.2 . . ?
B10 C30 B8 115.8(4) . . ?
B11 C30 H30 117.0 . . ?
B11 C30 B7 63.7(4) . . ?
B11 C30 B8 116.3(5) . . ?
B11 C30 B9 115.3(5) . . ?
B11 C30 B10 62.7(4) . . ?
B2 B1 Br1 120.8(4) . . ?
B2 B1 B3 60.4(3) . . ?
B2 B1 B4 109.2(4) . . ?
B2 B1 B7 60.6(4) . . ?
B2 B1 B11 109.3(5) . . ?
B3 B1 Br1 119.2(4) . . ?
B3 B1 B4 60.5(3) . . ?
B4 B1 Br1 120.1(4) . . ?
B7 B1 Br1 121.7(4) . . ?
B7 B1 B3 109.8(4) . . ?
B7 B1 B4 110.2(4) . . ?
B7 B1 B11 61.2(4) . . ?
B11 B1 Br1 122.2(4) . . ?
B11 B1 B3 109.1(4) . . ?
B11 B1 B4 60.4(4) . . ?
B1 B2 Br2 119.9(4) . . ?
B1 B2 B3 60.6(3) . . ?
B1 B2 B6 108.7(4) . . ?
B1 B2 B7 59.9(4) . . ?
B1 B2 B8 108.9(4) . . ?
B3 B2 Br2 119.7(4) . . ?
B3 B2 B6 60.2(3) . . ?
B6 B2 Br2 122.0(4) . . ?
B7 B2 Br2 120.8(4) . . ?
B7 B2 B3 109.4(4) . . ?
B7 B2 B6 109.7(4) . . ?
B8 B2 Br2 122.6(4) . . ?
B8 B2 B3 109.3(4) . . ?
B8 B2 B6 60.5(3) . . ?
B8 B2 B7 61.2(4) . . ?
B1 B3 Br3 119.3(4) . . ?
B1 B3 B4 59.9(3) . . ?
B1 B3 B5 107.1(4) . . ?
B1 B3 B6 107.1(4) . . ?
B2 B3 Br3 120.7(4) . . ?
B2 B3 B1 59.0(3) . . ?
B2 B3 B4 107.5(4) . . ?
B2 B3 B5 107.4(4) . . ?
B2 B3 B6 59.9(3) . . ?
B4 B3 Br3 120.8(4) . . ?
B5 B3 Br3 124.9(4) . . ?
B5 B3 B4 60.1(3) . . ?
B6 B3 Br3 123.9(4) . . ?
B6 B3 B4 108.5(4) . . ?
B6 B3 B5 60.2(3) . . ?
B1 B4 Br4 120.4(4) . . ?
B1 B4 B3 59.6(3) . . ?
B1 B4 B5 106.7(4) . . ?
B1 B4 B11 59.3(3) . . ?
B3 B4 Br4 120.6(4) . . ?
B5 B4 Br4 123.8(4) . . ?
B5 B4 B3 59.8(3) . . ?
B10 B4 Br4 124.4(4) . . ?
B10 B4 B1 106.6(4) . . ?
B10 B4 B3 107.6(4) . . ?
B10 B4 B5 59.7(3) . . ?
B10 B4 B11 59.7(4) . . ?
B11 B4 Br4 121.8(4) . . ?
B11 B4 B3 107.5(4) . . ?
B11 B4 B5 107.3(4) . . ?
B3 B5 Br5 120.7(4) . . ?
B3 B5 B4 60.1(3) . . ?
B3 B5 B6 59.6(3) . . ?
B4 B5 Br5 121.3(4) . . ?
B6 B5 Br5 121.1(4) . . ?
B6 B5 B4 108.1(4) . . ?
B9 B5 Br5 122.7(4) . . ?
B9 B5 B3 107.5(4) . . ?
B9 B5 B4 108.3(4) . . ?
B9 B5 B6 59.8(3) . . ?
B9 B5 B10 60.8(4) . . ?
B10 B5 Br5 122.6(4) . . ?
B10 B5 B3 107.8(4) . . ?
B10 B5 B4 59.7(3) . . ?
B10 B5 B6 108.5(4) . . ?
B2 B6 Br6 123.1(4) . . ?
B2 B6 B3 59.9(3) . . ?
B2 B6 B5 107.3(4) . . ?
B2 B6 B8 59.4(3) . . ?
B3 B6 Br6 122.1(4) . . ?
B3 B6 B5 60.1(3) . . ?
B5 B6 Br6 121.7(4) . . ?
B8 B6 Br6 121.3(4) . . ?
B8 B6 B3 108.1(4) . . ?
B8 B6 B5 108.1(4) . . ?
B9 B6 Br6 121.6(4) . . ?
B9 B6 B2 107.0(4) . . ?
B9 B6 B3 107.4(4) . . ?
B9 B6 B5 59.3(4) . . ?
B9 B6 B8 60.5(4) . . ?
C30 B7 B1 103.0(4) . . ?
C30 B7 B2 103.1(4) . . ?
C30 B7 H7 125.7 . . ?
C30 B7 B8 58.8(3) . . ?
C30 B7 B11 58.1(4) . . ?
B1 B7 B2 59.4(3) . . ?
B1 B7 H7 123.3 . . ?
B1 B7 B8 106.9(4) . . ?
B1 B7 B11 59.6(4) . . ?
B2 B7 H7 123.3 . . ?
B2 B7 B8 59.1(3) . . ?
B2 B7 B11 107.1(4) . . ?
B8 B7 H7 121.6 . . ?
B11 B7 H7 121.6 . . ?
B11 B7 B8 107.9(4) . . ?
C30 B8 B2 102.6(5) . . ?
C30 B8 B6 103.7(4) . . ?
C30 B8 B7 57.7(3) . . ?
C30 B8 H8A 126.1 . . ?
C30 B8 B9 58.3(3) . . ?
B2 B8 B6 60.2(3) . . ?
B2 B8 B7 59.6(4) . . ?
B2 B8 H8A 123.3 . . ?
B2 B8 B9 106.9(4) . . ?
B6 B8 B7 108.1(5) . . ?
B6 B8 H8A 122.3 . . ?
B6 B8 B9 59.6(3) . . ?
B7 B8 H8A 121.7 . . ?
B9 B8 B7 107.2(5) . . ?
B9 B8 H8A 122.0 . . ?
C30 B9 B5 104.4(4) . . ?
C30 B9 B6 104.3(4) . . ?
C30 B9 B8 58.8(3) . . ?
C30 B9 H9A 125.3 . . ?
C30 B9 B10 58.6(4) . . ?
B5 B9 B6 60.9(3) . . ?
B5 B9 B8 108.9(4) . . ?
B5 B9 H9A 122.0 . . ?
B5 B9 B10 60.0(4) . . ?
B6 B9 B8 59.9(3) . . ?
B6 B9 H9A 122.1 . . ?
B6 B9 B10 108.7(5) . . ?
B8 B9 H9A 121.0 . . ?
B8 B9 B10 108.7(4) . . ?
B10 B9 H9A 121.1 . . ?
C30 B10 B4 104.0(4) . . ?
C30 B10 B5 103.6(4) . . ?
C30 B10 B9 58.3(4) . . ?
C30 B10 H10A 125.7 . . ?
C30 B10 B11 58.1(3) . . ?
B4 B10 B9 107.7(4) . . ?
B4 B10 H10A 122.2 . . ?
B5 B10 B4 60.6(3) . . ?
B5 B10 B9 59.2(3) . . ?
B5 B10 H10A 122.5 . . ?
B9 B10 H10A 122.0 . . ?
B11 B10 B4 60.3(4) . . ?
B11 B10 B5 108.4(4) . . ?
B11 B10 B9 107.6(4) . . ?
B11 B10 H10A 121.3 . . ?
C30 B11 B1 102.7(4) . . ?
C30 B11 B4 104.5(4) . . ?
C30 B11 B7 58.2(3) . . ?
C30 B11 B10 59.2(4) . . ?
C30 B11 H11 125.5 . . ?
B1 B11 B4 60.3(3) . . ?
B1 B11 B7 59.2(4) . . ?
B1 B11 B10 107.5(4) . . ?
B1 B11 H11 123.4 . . ?
B4 B11 B7 108.4(4) . . ?
B4 B11 H11 122.0 . . ?
B7 B11 H11 121.4 . . ?
B10 B11 B4 60.0(3) . . ?
B10 B11 B7 108.6(5) . . ?
B10 B11 H11 121.1 . . ?
B51 Br51 Zn51 101.01(18) . . ?
B52 Br52 Zn51 102.30(17) . . ?
Br52 Zn51 Br51 94.47(3) . . ?
N51 Zn51 Br51 114.31(13) . . ?
N51 Zn51 Br52 127.85(13) . . ?
N51 Zn51 N52 103.27(18) . . ?
N52 Zn51 Br51 112.74(13) . . ?
N52 Zn51 Br52 103.95(13) . . ?
C52 N51 Zn51 117.4(3) . . ?
C52 N51 C56 121.2(4) . . ?
C56 N51 Zn51 121.3(3) . . ?
C54 N52 Zn51 117.7(4) . . ?
C54 N52 C68 122.1(4) . . ?
C68 N52 Zn51 119.4(3) . . ?
H51A C51 H51B 109.5 . . ?
H51A C51 H51C 109.5 . . ?
H51B C51 H51C 109.5 . . ?
C52 C51 H51A 109.5 . . ?
C52 C51 H51B 109.5 . . ?
C52 C51 H51C 109.5 . . ?
N51 C52 C51 120.3(5) . . ?
N51 C52 C53 124.7(5) . . ?
C53 C52 C51 115.0(5) . . ?
C52 C53 H53 114.5 . . ?
C52 C53 C54 130.9(5) . . ?
C54 C53 H53 114.5 . . ?
N52 C54 C53 124.2(5) . . ?
N52 C54 C55 120.0(5) . . ?
C53 C54 C55 115.8(5) . . ?
C54 C55 H55A 109.5 . . ?
C54 C55 H55B 109.5 . . ?
C54 C55 H55C 109.5 . . ?
H55A C55 H55B 109.5 . . ?
H55A C55 H55C 109.5 . . ?
H55B C55 H55C 109.5 . . ?
C57 C56 N51 120.5(5) . . ?
C57 C56 C61 121.2(5) . . ?
C61 C56 N51 118.0(4) . . ?
C56 C57 C62 122.6(5) . . ?
C58 C57 C56 118.0(5) . . ?
C58 C57 C62 119.5(5) . . ?
C57 C58 H58 119.2 . . ?
C59 C58 C57 121.6(5) . . ?
C59 C58 H58 119.2 . . ?
C58 C59 H59 120.3 . . ?
C60 C59 C58 119.4(5) . . ?
C60 C59 H59 120.3 . . ?
C59 C60 H60 119.0 . . ?
C59 C60 C61 122.0(5) . . ?
C61 C60 H60 119.0 . . ?
C56 C61 C65 121.2(5) . . ?
C60 C61 C56 117.7(5) . . ?
C60 C61 C65 121.0(5) . . ?
C57 C62 H62 108.4 . . ?
C57 C62 C63 110.2(4) . . ?
C57 C62 C64 111.5(5) . . ?
C63 C62 H62 108.4 . . ?
C64 C62 H62 108.4 . . ?
C64 C62 C63 109.8(4) . . ?
C62 C63 H63A 109.5 . . ?
C62 C63 H63B 109.5 . . ?
C62 C63 H63C 109.5 . . ?
H63A C63 H63B 109.5 . . ?
H63A C63 H63C 109.5 . . ?
H63B C63 H63C 109.5 . . ?
C62 C64 H64A 109.5 . . ?
C62 C64 H64B 109.5 . . ?
C62 C64 H64C 109.5 . . ?
H64A C64 H64B 109.5 . . ?
H64A C64 H64C 109.5 . . ?
H64B C64 H64C 109.5 . . ?
C61 C65 H65 107.4 . . ?
C61 C65 C66 113.2(5) . . ?
C61 C65 C67 110.1(5) . . ?
C66 C65 H65 107.4 . . ?
C67 C65 H65 107.4 . . ?
C67 C65 C66 111.0(6) . . ?
C65 C66 H66A 109.5 . . ?
C65 C66 H66B 109.5 . . ?
C65 C66 H66C 109.5 . . ?
H66A C66 H66B 109.5 . . ?
H66A C66 H66C 109.5 . . ?
H66B C66 H66C 109.5 . . ?
C65 C67 H67A 109.5 . . ?
C65 C67 H67B 109.5 . . ?
C65 C67 H67C 109.5 . . ?
H67A C67 H67B 109.5 . . ?
H67A C67 H67C 109.5 . . ?
H67B C67 H67C 109.5 . . ?
C69 C68 N52 118.7(5) . . ?
C69 C68 C73 121.5(5) . . ?
C73 C68 N52 119.5(5) . . ?
C68 C69 C74 122.8(5) . . ?
C70 C69 C68 118.2(5) . . ?
C70 C69 C74 118.9(5) . . ?
C69 C70 H70 119.6 . . ?
C71 C70 C69 120.7(6) . . ?
C71 C70 H70 119.6 . . ?
C70 C71 H71 119.4 . . ?
C70 C71 C72 121.2(6) . . ?
C72 C71 H71 119.4 . . ?
C71 C72 H72 119.6 . . ?
C71 C72 C73 120.9(6) . . ?
C73 C72 H72 119.6 . . ?
C68 C73 C77 122.4(5) . . ?
C72 C73 C68 117.5(5) . . ?
C72 C73 C77 120.0(5) . . ?
C69 C74 H74 107.6 . . ?
C69 C74 C76 110.7(5) . . ?
C75 C74 C69 114.0(6) . . ?
C75 C74 H74 107.6 . . ?
C75 C74 C76 109.1(5) . . ?
C76 C74 H74 107.6 . . ?
C74 C75 H75A 109.5 . . ?
C74 C75 H75B 109.5 . . ?
C74 C75 H75C 109.5 . . ?
H75A C75 H75B 109.5 . . ?
H75A C75 H75C 109.5 . . ?
H75B C75 H75C 109.5 . . ?
C74 C76 H76A 109.5 . . ?
C74 C76 H76B 109.5 . . ?
C74 C76 H76C 109.5 . . ?
H76A C76 H76B 109.5 . . ?
H76A C76 H76C 109.5 . . ?
H76B C76 H76C 109.5 . . ?
C73 C77 H77 107.9 . . ?
C73 C77 C78 113.9(5) . . ?
C73 C77 C79 110.6(4) . . ?
C78 C77 H77 107.9 . . ?
C79 C77 H77 107.9 . . ?
C79 C77 C78 108.5(5) . . ?
C77 C78 H78A 109.5 . . ?
C77 C78 H78B 109.5 . . ?
C77 C78 H78C 109.5 . . ?
H78A C78 H78B 109.5 . . ?
H78A C78 H78C 109.5 . . ?
H78B C78 H78C 109.5 . . ?
C77 C79 H79A 109.5 . . ?
C77 C79 H79B 109.5 . . ?
C77 C79 H79C 109.5 . . ?
H79A C79 H79B 109.5 . . ?
H79A C79 H79C 109.5 . . ?
H79B C79 H79C 109.5 . . ?
B57 C80 H80 116.5 . . ?
B57 C80 B58 63.5(4) . . ?
B57 C80 B59 116.1(4) . . ?
B57 C80 B60 116.2(4) . . ?
B57 C80 B61 63.5(4) . . ?
B58 C80 H80 116.9 . . ?
B58 C80 B59 63.0(4) . . ?
B58 C80 B60 115.8(4) . . ?
B58 C80 B61 116.4(4) . . ?
B59 C80 H80 117.1 . . ?
B60 C80 H80 117.0 . . ?
B60 C80 B59 63.1(3) . . ?
B61 C80 H80 116.7 . . ?
B61 C80 B59 116.0(4) . . ?
B61 C80 B60 63.2(4) . . ?
B52 B51 Br51 120.3(4) . . ?
B52 B51 B53 60.0(3) . . ?
B52 B51 B54 108.0(4) . . ?
B52 B51 B57 60.1(4) . . ?
B52 B51 B61 108.4(4) . . ?
B53 B51 Br51 120.4(4) . . ?
B54 B51 Br51 122.3(4) . . ?
B54 B51 B53 59.9(3) . . ?
B57 B51 Br51 121.1(4) . . ?
B57 B51 B53 108.7(4) . . ?
B57 B51 B54 109.0(4) . . ?
B61 B51 Br51 122.7(4) . . ?
B61 B51 B53 108.8(4) . . ?
B61 B51 B54 60.7(3) . . ?
B61 B51 B57 60.4(4) . . ?
B51 B52 Br52 120.3(4) . . ?
B51 B52 B53 61.6(3) . . ?
B51 B52 B56 109.6(4) . . ?
B51 B52 B57 60.7(4) . . ?
B51 B52 B58 109.2(4) . . ?
B53 B52 Br52 119.6(4) . . ?
B56 B52 Br52 120.8(4) . . ?
B56 B52 B53 60.0(3) . . ?
B56 B52 B58 60.6(4) . . ?
B57 B52 Br52 121.3(4) . . ?
B57 B52 B53 110.4(4) . . ?
B57 B52 B56 109.5(4) . . ?
B57 B52 B58 60.4(4) . . ?
B58 B52 Br52 122.0(4) . . ?
B58 B52 B53 109.1(4) . . ?
B51 B53 Br53 119.9(4) . . ?
B52 B53 Br53 120.0(4) . . ?
B52 B53 B51 58.4(3) . . ?
B52 B53 B54 106.2(4) . . ?
B54 B53 Br53 123.0(3) . . ?
B54 B53 B51 59.3(3) . . ?
B55 B53 Br53 125.1(4) . . ?
B55 B53 B51 107.3(4) . . ?
B55 B53 B52 107.4(4) . . ?
B55 B53 B54 60.3(3) . . ?
B55 B53 B56 60.6(3) . . ?
B56 B53 Br53 122.6(4) . . ?
B56 B53 B51 106.7(4) . . ?
B56 B53 B52 59.7(3) . . ?
B56 B53 B54 108.4(4) . . ?
B51 B54 Br54 122.4(4) . . ?
B51 B54 B53 60.8(3) . . ?
B51 B54 B55 107.5(4) . . ?
B51 B54 B61 59.1(3) . . ?
B53 B54 Br54 120.8(4) . . ?
B55 B54 Br54 121.2(4) . . ?
B55 B54 B53 59.2(3) . . ?
B60 B54 Br54 122.6(4) . . ?
B60 B54 B51 106.8(4) . . ?
B60 B54 B53 107.4(4) . . ?
B60 B54 B55 60.2(3) . . ?
B60 B54 B61 60.0(3) . . ?
B61 B54 Br54 122.6(4) . . ?
B61 B54 B53 108.2(4) . . ?
B61 B54 B55 108.2(4) . . ?
B53 B55 Br55 120.4(4) . . ?
B53 B55 B54 60.5(3) . . ?
B53 B55 B56 59.9(3) . . ?
B53 B55 B59 108.0(4) . . ?
B53 B55 B60 107.9(4) . . ?
B54 B55 Br55 121.1(4) . . ?
B56 B55 Br55 122.0(4) . . ?
B56 B55 B54 107.9(4) . . ?
B59 B55 Br55 122.9(4) . . ?
B59 B55 B54 107.7(4) . . ?
B59 B55 B56 59.8(3) . . ?
B59 B55 B60 60.0(3) . . ?
B60 B55 Br55 122.7(4) . . ?
B60 B55 B54 59.4(3) . . ?
B60 B55 B56 107.5(4) . . ?
B52 B56 Br56 120.6(4) . . ?
B52 B56 B53 60.3(3) . . ?
B52 B56 B55 107.0(4) . . ?
B52 B56 B58 59.7(3) . . ?
B52 B56 B59 106.9(4) . . ?
B53 B56 Br56 119.6(4) . . ?
B53 B56 B55 59.5(3) . . ?
B53 B56 B58 108.7(4) . . ?
B53 B56 B59 107.8(4) . . ?
B55 B56 Br56 122.8(4) . . ?
B58 B56 Br56 122.0(4) . . ?
B58 B56 B55 108.0(4) . . ?
B59 B56 Br56 124.3(4) . . ?
B59 B56 B55 59.9(3) . . ?
B59 B56 B58 59.9(4) . . ?
C80 B57 B51 103.3(4) . . ?
C80 B57 B52 103.2(4) . . ?
C80 B57 H57 125.5 . . ?
C80 B57 B58 58.6(3) . . ?
C80 B57 B61 58.7(3) . . ?
B51 B57 H57 123.2 . . ?
B51 B57 B58 107.6(4) . . ?
B51 B57 B61 59.3(3) . . ?
B52 B57 B51 59.2(3) . . ?
B52 B57 H57 123.4 . . ?
B52 B57 B58 59.9(4) . . ?
B52 B57 B61 106.7(4) . . ?
B58 B57 H57 121.1 . . ?
B58 B57 B61 108.4(4) . . ?
B61 B57 H57 121.6 . . ?
C80 B58 B52 102.6(4) . . ?
C80 B58 B56 104.2(4) . . ?
C80 B58 B57 57.9(3) . . ?
C80 B58 H58A 125.8 . . ?
C80 B58 B59 58.9(3) . . ?
B52 B58 B56 59.7(3) . . ?
B52 B58 B57 59.7(4) . . ?
B52 B58 H58A 123.6 . . ?
B52 B58 B59 106.9(4) . . ?
B56 B58 H58A 122.2 . . ?
B57 B58 B56 108.3(4) . . ?
B57 B58 H58A 121.3 . . ?
B57 B58 B59 108.1(4) . . ?
B59 B58 B56 59.9(3) . . ?
B59 B58 H58A 121.5 . . ?
C80 B59 B55 104.1(4) . . ?
C80 B59 B56 103.8(4) . . ?
C80 B59 B58 58.1(3) . . ?
C80 B59 H59A 125.7 . . ?
C80 B59 B60 58.2(3) . . ?
B55 B59 H59A 122.1 . . ?
B55 B59 B60 60.1(4) . . ?
B56 B59 B55 60.3(3) . . ?
B56 B59 B58 60.2(4) . . ?
B56 B59 H59A 122.4 . . ?
B56 B59 B60 108.0(4) . . ?
B58 B59 B55 108.5(4) . . ?
B58 B59 H59A 121.4 . . ?
B58 B59 B60 107.7(4) . . ?
B60 B59 H59A 121.6 . . ?
C80 B60 B54 104.4(4) . . ?
C80 B60 B55 104.4(4) . . ?
C80 B60 B59 58.7(3) . . ?
C80 B60 H60A 125.3 . . ?
C80 B60 B61 58.4(3) . . ?
B54 B60 B55 60.4(3) . . ?
B54 B60 B59 108.4(4) . . ?
B54 B60 H60A 122.1 . . ?
B54 B60 B61 60.4(4) . . ?
B55 B60 H60A 122.2 . . ?
B59 B60 B55 59.9(4) . . ?
B59 B60 H60A 121.3 . . ?
B61 B60 B55 108.7(4) . . ?
B61 B60 B59 108.4(4) . . ?
B61 B60 H60A 121.1 . . ?
C80 B61 B51 103.3(4) . . ?
C80 B61 B54 103.8(4) . . ?
C80 B61 B57 57.8(3) . . ?
C80 B61 B60 58.4(3) . . ?
C80 B61 H61 125.9 . . ?
B51 B61 B54 60.2(3) . . ?
B51 B61 B57 60.3(4) . . ?
B51 B61 B60 107.4(4) . . ?
B51 B61 H61 122.7 . . ?
B54 B61 H61 122.3 . . ?
B57 B61 B54 108.5(4) . . ?
B57 B61 B60 107.5(4) . . ?
B57 B61 H61 121.4 . . ?
B60 B61 B54 59.5(3) . . ?
B60 B61 H61 121.9 . . ?

loop_
_geom_bond_atom_site_label_1
_geom_bond_atom_site_label_2
_geom_bond_distance
_geom_bond_site_symmetry_2
_geom_bond_publ_flag
Br1 Zn1 2.5187(8) . ?
Br1 B1 1.977(6) . ?
Br2 Zn1 2.5706(8) . ?
Br2 B2 1.987(6) . ?
Br3 B3 1.932(6) . ?
Br4 B4 1.941(6) . ?
Br5 B5 1.954(6) . ?
Br6 B6 1.945(6) . ?
Zn1 N1 1.932(4) . ?
Zn1 N2 1.925(4) . ?
N1 C2 1.325(6) . ?
N1 C6 1.446(6) . ?
N2 C4 1.337(6) . ?
N2 C18 1.449(6) . ?
C1 H1A 0.9800 . ?
C1 H1B 0.9800 . ?
C1 H1C 0.9800 . ?
C1 C2 1.503(7) . ?
C2 C3 1.409(7) . ?
C3 H3 0.9500 . ?
C3 C4 1.403(7) . ?
C4 C5 1.514(7) . ?
C5 H5A 0.9800 . ?
C5 H5B 0.9800 . ?
C5 H5C 0.9800 . ?
C6 C7 1.406(8) . ?
C6 C11 1.409(7) . ?
C7 C8 1.405(7) . ?
C7 C12 1.518(8) . ?
C8 H8 0.9500 . ?
C8 C9 1.376(8) . ?
C9 H9 0.9500 . ?
C9 C10 1.383(8) . ?
C10 H10 0.9500 . ?
C10 C11 1.397(7) . ?
C11 C15 1.511(8) . ?
C12 H12 1.0000 . ?
C12 C13 1.530(8) . ?
C12 C14 1.530(8) . ?
C13 H13A 0.9800 . ?
C13 H13B 0.9800 . ?
C13 H13C 0.9800 . ?
C14 H14A 0.9800 . ?
C14 H14B 0.9800 . ?
C14 H14C 0.9800 . ?
C15 H15 1.0000 . ?
C15 C16 1.534(8) . ?
C15 C17 1.529(8) . ?
C16 H16A 0.9800 . ?
C16 H16B 0.9800 . ?
C16 H16C 0.9800 . ?
C17 H17A 0.9800 . ?
C17 H17B 0.9800 . ?
C17 H17C 0.9800 . ?
C18 C19 1.402(7) . ?
C18 C23 1.405(7) . ?
C19 C20 1.398(7) . ?
C19 C24 1.518(7) . ?
C20 H20 0.9500 . ?
C20 C21 1.384(8) . ?
C21 H21 0.9500 . ?
C21 C22 1.385(8) . ?
C22 H22 0.9500 . ?
C22 C23 1.404(7) . ?
C23 C27 1.509(7) . ?
C24 H24 1.0000 . ?
C24 C25 1.519(9) . ?
C24 C26 1.541(9) . ?
C25 H25A 0.9800 . ?
C25 H25B 0.9800 . ?
C25 H25C 0.9800 . ?
C26 H26A 0.9800 . ?
C26 H26B 0.9800 . ?
C26 H26C 0.9800 . ?
C27 H27 1.0000 . ?
C27 C28 1.542(8) . ?
C27 C29 1.545(8) . ?
C28 H28A 0.9800 . ?
C28 H28B 0.9800 . ?
C28 H28C 0.9800 . ?
C29 H29A 0.9800 . ?
C29 H29B 0.9800 . ?
C29 H29C 0.9800 . ?
C30 H30 1.1200 . ?
C30 B7 1.699(8) . ?
C30 B8 1.720(9) . ?
C30 B9 1.711(8) . ?
C30 B10 1.716(9) . ?
C30 B11 1.697(9) . ?
B1 B2 1.748(9) . ?
B1 B3 1.778(8) . ?
B1 B4 1.783(8) . ?
B1 B7 1.757(9) . ?
B1 B11 1.765(9) . ?
B2 B3 1.774(8) . ?
B2 B6 1.775(8) . ?
B2 B7 1.769(9) . ?
B2 B8 1.761(9) . ?
B3 B4 1.794(8) . ?
B3 B5 1.790(8) . ?
B3 B6 1.781(8) . ?
B4 B5 1.794(8) . ?
B4 B10 1.779(9) . ?
B4 B11 1.785(9) . ?
B5 B6 1.792(8) . ?
B5 B9 1.764(9) . ?
B5 B10 1.778(9) . ?
B6 B8 1.780(9) . ?
B6 B9 1.774(8) . ?
B7 H7 1.1200 . ?
B7 B8 1.798(9) . ?
B7 B11 1.792(9) . ?
B8 H8A 1.1200 . ?
B8 B9 1.790(9) . ?
B9 H9A 1.1200 . ?
B9 B10 1.792(10) . ?
B10 H10A 1.1200 . ?
B10 B11 1.775(8) . ?
B11 H11 1.1200 . ?
Br51 Zn51 2.5764(8) . ?
Br51 B51 1.982(6) . ?
Br52 Zn51 2.5267(8) . ?
Br52 B52 1.972(6) . ?
Br53 B53 1.921(6) . ?
Br54 B54 1.945(5) . ?
Br55 B55 1.947(6) . ?
Br56 B56 1.944(6) . ?
Zn51 N51 1.924(4) . ?
Zn51 N52 1.931(4) . ?
N51 C52 1.345(6) . ?
N51 C56 1.447(6) . ?
N52 C54 1.335(6) . ?
N52 C68 1.445(6) . ?
C51 H51A 0.9800 . ?
C51 H51B 0.9800 . ?
C51 H51C 0.9800 . ?
C51 C52 1.517(7) . ?
C52 C53 1.393(7) . ?
C53 H53 0.9500 . ?
C53 C54 1.410(7) . ?
C54 C55 1.509(7) . ?
C55 H55A 0.9800 . ?
C55 H55B 0.9800 . ?
C55 H55C 0.9800 . ?
C56 C57 1.406(7) . ?
C56 C61 1.414(7) . ?
C57 C58 1.403(7) . ?
C57 C62 1.523(7) . ?
C58 H58 0.9500 . ?
C58 C59 1.384(8) . ?
C59 H59 0.9500 . ?
C59 C60 1.374(8) . ?
C60 H60 0.9500 . ?
C60 C61 1.400(7) . ?
C61 C65 1.525(7) . ?
C62 H62 1.0000 . ?
C62 C63 1.538(7) . ?
C62 C64 1.536(7) . ?
C63 H63A 0.9800 . ?
C63 H63B 0.9800 . ?
C63 H63C 0.9800 . ?
C64 H64A 0.9800 . ?
C64 H64B 0.9800 . ?
C64 H64C 0.9800 . ?
C65 H65 1.0000 . ?
C65 C66 1.532(9) . ?
C65 C67 1.525(9) . ?
C66 H66A 0.9800 . ?
C66 H66B 0.9800 . ?
C66 H66C 0.9800 . ?
C67 H67A 0.9800 . ?
C67 H67B 0.9800 . ?
C67 H67C 0.9800 . ?
C68 C69 1.403(7) . ?
C68 C73 1.414(7) . ?
C69 C70 1.402(8) . ?
C69 C74 1.533(8) . ?
C70 H70 0.9500 . ?
C70 C71 1.368(8) . ?
C71 H71 0.9500 . ?
C71 C72 1.374(8) . ?
C72 H72 0.9500 . ?
C72 C73 1.408(8) . ?
C73 C77 1.508(7) . ?
C74 H74 1.0000 . ?
C74 C75 1.526(9) . ?
C74 C76 1.540(9) . ?
C75 H75A 0.9800 . ?
C75 H75B 0.9800 . ?
C75 H75C 0.9800 . ?
C76 H76A 0.9800 . ?
C76 H76B 0.9800 . ?
C76 H76C 0.9800 . ?
C77 H77 1.0000 . ?
C77 C78 1.533(7) . ?
C77 C79 1.530(7) . ?
C78 H78A 0.9800 . ?
C78 H78B 0.9800 . ?
C78 H78C 0.9800 . ?
C79 H79A 0.9800 . ?
C79 H79B 0.9800 . ?
C79 H79C 0.9800 . ?
C80 H80 1.1200 . ?
C80 B57 1.685(8) . ?
C80 B58 1.698(9) . ?
C80 B59 1.713(8) . ?
C80 B60 1.703(8) . ?
C80 B61 1.703(8) . ?
B51 B52 1.752(8) . ?
B51 B53 1.811(8) . ?
B51 B54 1.784(8) . ?
B51 B57 1.780(9) . ?
B51 B61 1.762(9) . ?
B52 B53 1.783(8) . ?
B52 B56 1.772(8) . ?
B52 B57 1.769(9) . ?
B52 B58 1.772(9) . ?
B53 B54 1.795(8) . ?
B53 B55 1.771(8) . ?
B53 B56 1.778(8) . ?
B54 B55 1.792(9) . ?
B54 B60 1.775(8) . ?
B54 B61 1.792(8) . ?
B55 B56 1.791(8) . ?
B55 B59 1.784(9) . ?
B55 B60 1.788(9) . ?
B56 B58 1.788(9) . ?
B56 B59 1.781(9) . ?
B57 H57 1.1200 . ?
B57 B58 1.780(9) . ?
B57 B61 1.783(9) . ?
B58 H58A 1.1200 . ?
B58 B59 1.782(8) . ?
B59 H59A 1.1200 . ?
B59 B60 1.786(9) . ?
B60 H60A 1.1200 . ?
B60 B61 1.785(8) . ?
B61 H61 1.1200 . ?

loop_
_geom_torsion_atom_site_label_1
_geom_torsion_atom_site_label_2
_geom_torsion_atom_site_label_3
_geom_torsion_atom_site_label_4
_geom_torsion
_geom_torsion_site_symmetry_1
_geom_torsion_site_symmetry_2
_geom_torsion_site_symmetry_3
_geom_torsion_site_symmetry_4
_geom_torsion_publ_flag
Br1 B1 B2 Br2 1.1(6) . . . . ?
Br1 B1 B2 B3 -108.4(5) . . . . ?
Br1 B1 B2 B6 -146.1(4) . . . . ?
Br1 B1 B2 B7 111.5(5) . . . . ?
Br1 B1 B2 B8 149.7(4) . . . . ?
Br1 B1 B3 Br3 0.6(6) . . . . ?
Br1 B1 B3 B2 110.9(5) . . . . ?
Br1 B1 B3 B4 -110.1(5) . . . . ?
Br1 B1 B3 B5 -148.7(4) . . . . ?
Br1 B1 B3 B6 148.0(4) . . . . ?
Br1 B1 B4 Br4 -1.1(6) . . . . ?
Br1 B1 B4 B3 108.7(5) . . . . ?
Br1 B1 B4 B5 147.1(4) . . . . ?
Br1 B1 B4 B10 -150.3(4) . . . . ?
Br1 B1 B4 B11 -112.3(5) . . . . ?
Br1 B1 B7 C30 152.3(4) . . . . ?
Br1 B1 B7 B2 -110.0(5) . . . . ?
Br1 B1 B7 B8 -146.7(4) . . . . ?
Br1 B1 B7 B11 112.1(5) . . . . ?
Br1 B1 B11 C30 -151.5(4) . . . . ?
Br1 B1 B11 B4 108.9(5) . . . . ?
Br1 B1 B11 B7 -111.3(5) . . . . ?
Br1 B1 B11 B10 147.1(4) . . . . ?
Br2 B2 B3 Br3 -1.7(6) . . . . ?
Br2 B2 B3 B1 -109.7(5) . . . . ?
Br2 B2 B3 B4 -146.1(4) . . . . ?
Br2 B2 B3 B5 150.6(4) . . . . ?
Br2 B2 B3 B6 112.2(4) . . . . ?
Br2 B2 B6 Br6 2.4(7) . . . . ?
Br2 B2 B6 B3 -108.4(5) . . . . ?
Br2 B2 B6 B5 -146.7(4) . . . . ?
Br2 B2 B6 B8 112.1(5) . . . . ?
Br2 B2 B6 B9 150.9(4) . . . . ?
Br2 B2 B7 C30 -153.6(4) . . . . ?
Br2 B2 B7 B1 108.9(5) . . . . ?
Br2 B2 B7 B8 -112.8(5) . . . . ?
Br2 B2 B7 B11 146.2(4) . . . . ?
Br2 B2 B8 C30 150.1(4) . . . . ?
Br2 B2 B8 B6 -111.2(5) . . . . ?
Br2 B2 B8 B7 110.0(5) . . . . ?
Br2 B2 B8 B9 -149.6(4) . . . . ?
Br3 B3 B4 Br4 1.3(6) . . . . ?
Br3 B3 B4 B1 -108.3(4) . . . . ?
Br3 B3 B4 B5 115.2(4) . . . . ?
Br3 B3 B4 B10 152.4(4) . . . . ?
Br3 B3 B4 B11 -144.6(4) . . . . ?
Br3 B3 B5 Br5 2.2(6) . . . . ?
Br3 B3 B5 B4 -108.6(5) . . . . ?
Br3 B3 B5 B6 112.6(5) . . . . ?
Br3 B3 B5 B9 149.9(4) . . . . ?
Br3 B3 B5 B10 -145.9(4) . . . . ?
Br3 B3 B6 Br6 -3.5(6) . . . . ?
Br3 B3 B6 B2 108.8(5) . . . . ?
Br3 B3 B6 B5 -114.2(5) . . . . ?
Br3 B3 B6 B8 144.8(4) . . . . ?
Br3 B3 B6 B9 -151.4(4) . . . . ?
Br4 B4 B5 Br5 -1.3(7) . . . . ?
Br4 B4 B5 B3 108.6(5) . . . . ?
Br4 B4 B5 B6 145.3(4) . . . . ?
Br4 B4 B5 B9 -151.3(4) . . . . ?
Br4 B4 B5 B10 -113.3(5) . . . . ?
Br4 B4 B10 C30 -149.7(4) . . . . ?
Br4 B4 B10 B5 112.4(5) . . . . ?
Br4 B4 B10 B9 149.6(4) . . . . ?
Br4 B4 B10 B11 -109.9(5) . . . . ?
Br4 B4 B11 C30 154.5(4) . . . . ?
Br4 B4 B11 B1 -109.0(5) . . . . ?
Br4 B4 B11 B7 -144.6(4) . . . . ?
Br4 B4 B11 B10 114.1(5) . . . . ?
Br5 B5 B6 Br6 -1.8(6) . . . . ?
Br5 B5 B6 B2 147.9(4) . . . . ?
Br5 B5 B6 B3 109.7(5) . . . . ?
Br5 B5 B6 B8 -149.4(4) . . . . ?
Br5 B5 B6 B9 -112.3(5) . . . . ?
Br5 B5 B9 C30 -151.7(4) . . . . ?
Br5 B5 B9 B6 109.7(5) . . . . ?
Br5 B5 B9 B8 146.8(4) . . . . ?
Br5 B5 B9 B10 -112.0(5) . . . . ?
Br5 B5 B10 C30 151.5(4) . . . . ?
Br5 B5 B10 B4 -109.9(5) . . . . ?
Br5 B5 B10 B9 112.1(5) . . . . ?
Br5 B5 B10 B11 -148.0(4) . . . . ?
Br6 B6 B8 C30 -150.8(4) . . . . ?
Br6 B6 B8 B2 112.4(5) . . . . ?
Br6 B6 B8 B7 149.2(4) . . . . ?
Br6 B6 B8 B9 -111.1(5) . . . . ?
Br6 B6 B9 C30 150.7(4) . . . . ?
Br6 B6 B9 B5 -110.6(5) . . . . ?
Br6 B6 B9 B8 110.7(5) . . . . ?
Br6 B6 B9 B10 -148.0(4) . . . . ?
Zn1 N1 C2 C1 -174.1(4) . . . . ?
Zn1 N1 C2 C3 6.2(7) . . . . ?
Zn1 N1 C6 C7 92.1(5) . . . . ?
Zn1 N1 C6 C11 -81.9(5) . . . . ?
Zn1 N2 C4 C3 -2.2(7) . . . . ?
Zn1 N2 C4 C5 178.9(4) . . . . ?
Zn1 N2 C18 C19 74.5(5) . . . . ?
Zn1 N2 C18 C23 -99.0(5) . . . . ?
N1 C2 C3 C4 7.8(10) . . . . ?
N1 C6 C7 C8 -171.8(4) . . . . ?
N1 C6 C7 C12 10.3(8) . . . . ?
N1 C6 C11 C10 172.5(4) . . . . ?
N1 C6 C11 C15 -7.8(7) . . . . ?
N2 C18 C19 C20 -172.4(5) . . . . ?
N2 C18 C19 C24 8.6(8) . . . . ?
N2 C18 C23 C22 172.5(5) . . . . ?
N2 C18 C23 C27 -5.1(8) . . . . ?
C1 C2 C3 C4 -172.0(6) . . . . ?
C2 N1 C6 C7 -98.0(6) . . . . ?
C2 N1 C6 C11 88.0(6) . . . . ?
C2 C3 C4 N2 -10.2(10) . . . . ?
C2 C3 C4 C5 168.8(6) . . . . ?
C4 N2 C18 C19 -103.3(6) . . . . ?
C4 N2 C18 C23 83.1(6) . . . . ?
C6 N1 C2 C1 15.9(8) . . . . ?
C6 N1 C2 C3 -163.8(5) . . . . ?
C6 C7 C8 C9 -1.1(8) . . . . ?
C6 C7 C12 C13 -131.1(5) . . . . ?
C6 C7 C12 C14 106.6(6) . . . . ?
C6 C11 C15 C16 140.4(5) . . . . ?
C6 C11 C15 C17 -95.9(6) . . . . ?
C7 C6 C11 C10 -1.4(7) . . . . ?
C7 C6 C11 C15 178.3(5) . . . . ?
C7 C8 C9 C10 -0.4(8) . . . . ?
C8 C7 C12 C13 51.0(7) . . . . ?
C8 C7 C12 C14 -71.2(7) . . . . ?
C8 C9 C10 C11 1.0(8) . . . . ?
C9 C10 C11 C6 -0.2(8) . . . . ?
C9 C10 C11 C15 -179.8(5) . . . . ?
C10 C11 C15 C16 -40.0(7) . . . . ?
C10 C11 C15 C17 83.8(7) . . . . ?
C11 C6 C7 C8 2.0(8) . . . . ?
C11 C6 C7 C12 -175.9(5) . . . . ?
C12 C7 C8 C9 176.9(5) . . . . ?
C18 N2 C4 C3 175.8(5) . . . . ?
C18 N2 C4 C5 -3.2(8) . . . . ?
C18 C19 C20 C21 0.3(8) . . . . ?
C18 C19 C24 C25 -148.2(6) . . . . ?
C18 C19 C24 C26 84.0(7) . . . . ?
C18 C23 C27 C28 119.8(6) . . . . ?
C18 C23 C27 C29 -116.8(6) . . . . ?
C19 C18 C23 C22 -0.8(8) . . . . ?
C19 C18 C23 C27 -178.4(5) . . . . ?
C19 C20 C21 C22 -1.9(9) . . . . ?
C20 C19 C24 C25 32.9(8) . . . . ?
C20 C19 C24 C26 -94.9(7) . . . . ?
C20 C21 C22 C23 2.2(8) . . . . ?
C21 C22 C23 C18 -0.9(8) . . . . ?
C21 C22 C23 C27 176.8(5) . . . . ?
C22 C23 C27 C28 -57.8(7) . . . . ?
C22 C23 C27 C29 65.6(7) . . . . ?
C23 C18 C19 C20 1.1(8) . . . . ?
C23 C18 C19 C24 -177.9(5) . . . . ?
C24 C19 C20 C21 179.2(5) . . . . ?
C30 B7 B8 B2 132.0(4) . . . . ?
C30 B7 B8 B6 95.0(5) . . . . ?
C30 B7 B8 B9 32.2(4) . . . . ?
C30 B7 B11 B1 -132.2(4) . . . . ?
C30 B7 B11 B4 -96.0(5) . . . . ?
C30 B7 B11 B10 -32.4(4) . . . . ?
C30 B8 B9 B5 95.7(5) . . . . ?
C30 B8 B9 B6 133.3(5) . . . . ?
C30 B8 B9 B10 32.0(4) . . . . ?
C30 B9 B10 B4 95.8(5) . . . . ?
C30 B9 B10 B5 133.6(4) . . . . ?
C30 B9 B10 B11 32.2(4) . . . . ?
C30 B10 B11 B1 94.6(5) . . . . ?
C30 B10 B11 B4 133.0(5) . . . . ?
C30 B10 B11 B7 32.0(4) . . . . ?
B1 B2 B3 Br3 107.9(4) . . . . ?
B1 B2 B3 B4 -36.5(4) . . . . ?
B1 B2 B3 B5 -99.8(4) . . . . ?
B1 B2 B3 B6 -138.2(4) . . . . ?
B1 B2 B6 Br6 148.7(4) . . . . ?
B1 B2 B6 B3 37.8(4) . . . . ?
B1 B2 B6 B5 -0.5(6) . . . . ?
B1 B2 B6 B8 -101.7(5) . . . . ?
B1 B2 B6 B9 -62.9(6) . . . . ?
B1 B2 B7 C30 97.5(5) . . . . ?
B1 B2 B7 B8 138.2(4) . . . . ?
B1 B2 B7 B11 37.3(4) . . . . ?
B1 B2 B8 C30 2.5(5) . . . . ?
B1 B2 B8 B6 101.2(4) . . . . ?
B1 B2 B8 B7 -37.6(4) . . . . ?
B1 B2 B8 B9 62.8(5) . . . . ?
B1 B3 B4 Br4 109.6(5) . . . . ?
B1 B3 B4 B5 -136.5(5) . . . . ?
B1 B3 B4 B10 -99.3(5) . . . . ?
B1 B3 B4 B11 -36.3(4) . . . . ?
B1 B3 B5 Br5 149.3(4) . . . . ?
B1 B3 B5 B4 38.5(4) . . . . ?
B1 B3 B5 B6 -100.3(4) . . . . ?
B1 B3 B5 B9 -62.9(5) . . . . ?
B1 B3 B5 B10 1.2(6) . . . . ?
B1 B3 B6 Br6 -149.0(4) . . . . ?
B1 B3 B6 B2 -36.7(4) . . . . ?
B1 B3 B6 B5 100.2(4) . . . . ?
B1 B3 B6 B8 -0.7(5) . . . . ?
B1 B3 B6 B9 63.1(5) . . . . ?
B1 B4 B5 Br5 -148.1(4) . . . . ?
B1 B4 B5 B3 -38.3(4) . . . . ?
B1 B4 B5 B6 -1.5(6) . . . . ?
B1 B4 B5 B9 61.8(5) . . . . ?
B1 B4 B5 B10 99.8(5) . . . . ?
B1 B4 B10 C30 -2.0(5) . . . . ?
B1 B4 B10 B5 -100.0(4) . . . . ?
B1 B4 B10 B9 -62.8(5) . . . . ?
B1 B4 B10 B11 37.8(4) . . . . ?
B1 B4 B11 C30 -96.5(5) . . . . ?
B1 B4 B11 B7 -35.7(4) . . . . ?
B1 B4 B11 B10 -137.0(5) . . . . ?
B1 B7 B8 C30 -95.2(5) . . . . ?
B1 B7 B8 B2 36.8(4) . . . . ?
B1 B7 B8 B6 -0.1(6) . . . . ?
B1 B7 B8 B9 -63.0(5) . . . . ?
B1 B7 B11 C30 132.2(4) . . . . ?
B1 B7 B11 B4 36.1(4) . . . . ?
B1 B7 B11 B10 99.8(5) . . . . ?
B2 B1 B3 Br3 -110.3(4) . . . . ?
B2 B1 B3 B4 139.0(5) . . . . ?
B2 B1 B3 B5 100.4(4) . . . . ?
B2 B1 B3 B6 37.1(4) . . . . ?
B2 B1 B4 Br4 -147.0(4) . . . . ?
B2 B1 B4 B3 -37.1(4) . . . . ?
B2 B1 B4 B5 1.3(6) . . . . ?
B2 B1 B4 B10 63.8(5) . . . . ?
B2 B1 B4 B11 101.8(5) . . . . ?
B2 B1 B7 C30 -97.7(4) . . . . ?
B2 B1 B7 B8 -36.7(4) . . . . ?
B2 B1 B7 B11 -137.9(4) . . . . ?
B2 B1 B11 C30 -2.0(5) . . . . ?
B2 B1 B11 B4 -101.6(4) . . . . ?
B2 B1 B11 B7 38.2(4) . . . . ?
B2 B1 B11 B10 -63.4(6) . . . . ?
B2 B3 B4 Br4 145.7(4) . . . . ?
B2 B3 B4 B1 36.1(4) . . . . ?
B2 B3 B4 B5 -100.4(4) . . . . ?
B2 B3 B4 B10 -63.2(5) . . . . ?
B2 B3 B4 B11 -0.2(5) . . . . ?
B2 B3 B5 Br5 -148.6(4) . . . . ?
B2 B3 B5 B4 100.5(4) . . . . ?
B2 B3 B5 B6 -38.3(4) . . . . ?
B2 B3 B5 B9 -0.9(5) . . . . ?
B2 B3 B5 B10 63.2(5) . . . . ?
B2 B3 B6 Br6 -112.3(5) . . . . ?
B2 B3 B6 B5 136.9(4) . . . . ?
B2 B3 B6 B8 36.0(4) . . . . ?
B2 B3 B6 B9 99.8(4) . . . . ?
B2 B6 B8 C30 96.8(4) . . . . ?
B2 B6 B8 B7 36.7(4) . . . . ?
B2 B6 B8 B9 136.4(5) . . . . ?
B2 B6 B9 C30 1.7(6) . . . . ?
B2 B6 B9 B5 100.4(4) . . . . ?
B2 B6 B9 B8 -38.3(4) . . . . ?
B2 B6 B9 B10 63.0(5) . . . . ?
B2 B7 B8 C30 -132.0(4) . . . . ?
B2 B7 B8 B6 -37.0(4) . . . . ?
B2 B7 B8 B9 -99.8(5) . . . . ?
B2 B7 B11 C30 95.0(5) . . . . ?
B2 B7 B11 B1 -37.2(4) . . . . ?
B2 B7 B11 B4 -1.0(6) . . . . ?
B2 B7 B11 B10 62.6(6) . . . . ?
B2 B8 B9 C30 -94.6(5) . . . . ?
B2 B8 B9 B5 1.1(6) . . . . ?
B2 B8 B9 B6 38.7(4) . . . . ?
B2 B8 B9 B10 -62.6(5) . . . . ?
B3 B1 B2 Br2 109.5(5) . . . . ?
B3 B1 B2 B6 -37.7(4) . . . . ?
B3 B1 B2 B7 -140.1(4) . . . . ?
B3 B1 B2 B8 -101.9(4) . . . . ?
B3 B1 B4 Br4 -109.8(5) . . . . ?
B3 B1 B4 B5 38.4(4) . . . . ?
B3 B1 B4 B10 101.0(5) . . . . ?
B3 B1 B4 B11 138.9(5) . . . . ?
B3 B1 B7 C30 -61.3(5) . . . . ?
B3 B1 B7 B2 36.4(4) . . . . ?
B3 B1 B7 B8 -0.3(6) . . . . ?
B3 B1 B7 B11 -101.5(4) . . . . ?
B3 B1 B11 C30 62.4(5) . . . . ?
B3 B1 B11 B4 -37.2(4) . . . . ?
B3 B1 B11 B7 102.6(5) . . . . ?
B3 B1 B11 B10 1.0(6) . . . . ?
B3 B2 B6 Br6 110.9(5) . . . . ?
B3 B2 B6 B5 -38.3(4) . . . . ?
B3 B2 B6 B8 -139.5(5) . . . . ?
B3 B2 B6 B9 -100.7(5) . . . . ?
B3 B2 B7 C30 61.1(5) . . . . ?
B3 B2 B7 B1 -36.4(4) . . . . ?
B3 B2 B7 B8 101.9(5) . . . . ?
B3 B2 B7 B11 0.9(6) . . . . ?
B3 B2 B8 C30 -62.1(5) . . . . ?
B3 B2 B8 B6 36.7(4) . . . . ?
B3 B2 B8 B7 -102.1(5) . . . . ?
B3 B2 B8 B9 -1.7(6) . . . . ?
B3 B4 B5 Br5 -109.8(5) . . . . ?
B3 B4 B5 B6 36.7(4) . . . . ?
B3 B4 B5 B9 100.1(5) . . . . ?
B3 B4 B5 B10 138.1(4) . . . . ?
B3 B4 B10 C30 60.6(5) . . . . ?
B3 B4 B10 B5 -37.3(4) . . . . ?
B3 B4 B10 B9 -0.1(5) . . . . ?
B3 B4 B10 B11 100.4(5) . . . . ?
B3 B4 B11 C30 -60.1(5) . . . . ?
B3 B4 B11 B1 36.5(4) . . . . ?
B3 B4 B11 B7 0.8(6) . . . . ?
B3 B4 B11 B10 -100.5(5) . . . . ?
B3 B5 B6 Br6 -111.5(5) . . . . ?
B3 B5 B6 B2 38.2(4) . . . . ?
B3 B5 B6 B8 100.9(4) . . . . ?
B3 B5 B6 B9 138.0(4) . . . . ?
B3 B5 B9 C30 61.3(5) . . . . ?
B3 B5 B9 B6 -37.3(4) . . . . ?
B3 B5 B9 B8 -0.1(6) . . . . ?
B3 B5 B9 B10 101.0(4) . . . . ?
B3 B5 B10 C30 -61.1(5) . . . . ?
B3 B5 B10 B4 37.5(4) . . . . ?
B3 B5 B10 B9 -100.5(4) . . . . ?
B3 B5 B10 B11 -0.6(6) . . . . ?
B3 B6 B8 C30 60.6(5) . . . . ?
B3 B6 B8 B2 -36.2(4) . . . . ?
B3 B6 B8 B7 0.5(6) . . . . ?
B3 B6 B8 B9 100.2(5) . . . . ?
B3 B6 B9 C30 -61.3(5) . . . . ?
B3 B6 B9 B5 37.5(4) . . . . ?
B3 B6 B9 B8 -101.3(5) . . . . ?
B3 B6 B9 B10 0.0(5) . . . . ?
B4 B1 B2 Br2 146.6(4) . . . . ?
B4 B1 B2 B3 37.2(4) . . . . ?
B4 B1 B2 B6 -0.5(6) . . . . ?
B4 B1 B2 B7 -102.9(5) . . . . ?
B4 B1 B2 B8 -64.8(5) . . . . ?
B4 B1 B3 Br3 110.7(4) . . . . ?
B4 B1 B3 B2 -139.0(5) . . . . ?
B4 B1 B3 B5 -38.6(4) . . . . ?
B4 B1 B3 B6 -101.9(5) . . . . ?
B4 B1 B7 C30 3.6(6) . . . . ?
B4 B1 B7 B2 101.2(4) . . . . ?
B4 B1 B7 B8 64.5(5) . . . . ?
B4 B1 B7 B11 -36.7(4) . . . . ?
B4 B1 B11 C30 99.7(4) . . . . ?
B4 B1 B11 B7 139.9(4) . . . . ?
B4 B1 B11 B10 38.3(4) . . . . ?
B4 B3 B5 Br5 110.8(5) . . . . ?
B4 B3 B5 B6 -138.8(4) . . . . ?
B4 B3 B5 B9 -101.4(5) . . . . ?
B4 B3 B5 B10 -37.3(4) . . . . ?
B4 B3 B6 Br6 147.8(4) . . . . ?
B4 B3 B6 B2 -99.9(4) . . . . ?
B4 B3 B6 B5 37.0(4) . . . . ?
B4 B3 B6 B8 -63.9(5) . . . . ?
B4 B3 B6 B9 -0.1(5) . . . . ?
B4 B5 B6 Br6 -148.4(4) . . . . ?
B4 B5 B6 B2 1.3(6) . . . . ?
B4 B5 B6 B3 -36.9(4) . . . . ?
B4 B5 B6 B8 63.9(5) . . . . ?
B4 B5 B6 B9 101.1(5) . . . . ?
B4 B5 B9 C30 -2.1(5) . . . . ?
B4 B5 B9 B6 -100.7(4) . . . . ?
B4 B5 B9 B8 -63.6(5) . . . . ?
B4 B5 B9 B10 37.6(4) . . . . ?
B4 B5 B10 C30 -98.5(4) . . . . ?
B4 B5 B10 B9 -137.9(4) . . . . ?
B4 B5 B10 B11 -38.0(4) . . . . ?
B4 B10 B11 C30 -133.0(5) . . . . ?
B4 B10 B11 B1 -38.4(4) . . . . ?
B4 B10 B11 B7 -101.0(5) . . . . ?
B5 B3 B4 Br4 -113.9(5) . . . . ?
B5 B3 B4 B1 136.5(5) . . . . ?
B5 B3 B4 B10 37.2(4) . . . . ?
B5 B3 B4 B11 100.2(5) . . . . ?
B5 B3 B6 Br6 110.7(4) . . . . ?
B5 B3 B6 B2 -136.9(4) . . . . ?
B5 B3 B6 B8 -100.9(5) . . . . ?
B5 B3 B6 B9 -37.1(4) . . . . ?
B5 B4 B10 C30 97.9(5) . . . . ?
B5 B4 B10 B9 37.2(4) . . . . ?
B5 B4 B10 B11 137.7(5) . . . . ?
B5 B4 B11 C30 3.0(5) . . . . ?
B5 B4 B11 B1 99.5(4) . . . . ?
B5 B4 B11 B7 63.8(5) . . . . ?
B5 B4 B11 B10 -37.5(4) . . . . ?
B5 B6 B8 C30 -3.0(5) . . . . ?
B5 B6 B8 B2 -99.8(4) . . . . ?
B5 B6 B8 B7 -63.1(5) . . . . ?
B5 B6 B8 B9 36.6(4) . . . . ?
B5 B6 B9 C30 -98.7(5) . . . . ?
B5 B6 B9 B8 -138.7(4) . . . . ?
B5 B6 B9 B10 -37.5(4) . . . . ?
B5 B9 B10 C30 -133.6(4) . . . . ?
B5 B9 B10 B4 -37.8(4) . . . . ?
B5 B9 B10 B11 -101.4(5) . . . . ?
B5 B10 B11 C30 -94.9(5) . . . . ?
B5 B10 B11 B1 -0.3(6) . . . . ?
B5 B10 B11 B4 38.1(4) . . . . ?
B5 B10 B11 B7 -62.9(6) . . . . ?
B6 B2 B3 Br3 -113.9(4) . . . . ?
B6 B2 B3 B1 138.2(4) . . . . ?
B6 B2 B3 B4 101.7(4) . . . . ?
B6 B2 B3 B5 38.4(4) . . . . ?
B6 B2 B7 C30 -3.2(6) . . . . ?
B6 B2 B7 B1 -100.7(4) . . . . ?
B6 B2 B7 B8 37.5(4) . . . . ?
B6 B2 B7 B11 -63.5(5) . . . . ?
B6 B2 B8 C30 -98.7(4) . . . . ?
B6 B2 B8 B7 -138.8(5) . . . . ?
B6 B2 B8 B9 -38.4(4) . . . . ?
B6 B3 B4 Br4 -151.0(4) . . . . ?
B6 B3 B4 B1 99.4(5) . . . . ?
B6 B3 B4 B5 -37.1(4) . . . . ?
B6 B3 B4 B10 0.1(5) . . . . ?
B6 B3 B4 B11 63.1(5) . . . . ?
B6 B3 B5 Br5 -110.4(4) . . . . ?
B6 B3 B5 B4 138.8(4) . . . . ?
B6 B3 B5 B9 37.3(4) . . . . ?
B6 B3 B5 B10 101.5(5) . . . . ?
B6 B5 B9 C30 98.6(4) . . . . ?
B6 B5 B9 B8 37.1(4) . . . . ?
B6 B5 B9 B10 138.3(4) . . . . ?
B6 B5 B10 C30 2.0(5) . . . . ?
B6 B5 B10 B4 100.6(4) . . . . ?
B6 B5 B10 B9 -37.3(4) . . . . ?
B6 B5 B10 B11 62.6(6) . . . . ?
B6 B8 B9 C30 -133.3(5) . . . . ?
B6 B8 B9 B5 -37.5(4) . . . . ?
B6 B8 B9 B10 -101.3(5) . . . . ?
B6 B9 B10 C30 -95.7(5) . . . . ?
B6 B9 B10 B4 0.1(6) . . . . ?
B6 B9 B10 B5 37.8(4) . . . . ?
B6 B9 B10 B11 -63.5(6) . . . . ?
B7 C30 B8 B2 -41.0(4) . . . . ?
B7 C30 B8 B6 -103.0(5) . . . . ?
B7 C30 B8 B9 -143.3(5) . . . . ?
B7 C30 B9 B5 -67.2(6) . . . . ?
B7 C30 B9 B6 -4.1(7) . . . . ?
B7 C30 B9 B8 36.5(5) . . . . ?
B7 C30 B9 B10 -107.6(5) . . . . ?
B7 C30 B10 B4 4.7(6) . . . . ?
B7 C30 B10 B5 67.3(6) . . . . ?
B7 C30 B10 B9 107.1(5) . . . . ?
B7 C30 B10 B11 -36.2(5) . . . . ?
B7 C30 B11 B1 40.7(4) . . . . ?
B7 C30 B11 B4 102.9(5) . . . . ?
B7 C30 B11 B10 143.8(5) . . . . ?
B7 B1 B2 Br2 -110.5(4) . . . . ?
B7 B1 B2 B3 140.1(4) . . . . ?
B7 B1 B2 B6 102.4(5) . . . . ?
B7 B1 B2 B8 38.1(4) . . . . ?
B7 B1 B3 Br3 -146.7(4) . . . . ?
B7 B1 B3 B2 -36.5(4) . . . . ?
B7 B1 B3 B4 102.5(5) . . . . ?
B7 B1 B3 B5 64.0(5) . . . . ?
B7 B1 B3 B6 0.6(6) . . . . ?
B7 B1 B4 Br4 148.2(4) . . . . ?
B7 B1 B4 B3 -102.0(5) . . . . ?
B7 B1 B4 B5 -63.6(5) . . . . ?
B7 B1 B4 B10 -1.0(6) . . . . ?
B7 B1 B4 B11 37.0(4) . . . . ?
B7 B1 B11 C30 -40.2(4) . . . . ?
B7 B1 B11 B4 -139.9(4) . . . . ?
B7 B1 B11 B10 -101.6(5) . . . . ?
B7 B2 B3 Br3 144.0(4) . . . . ?
B7 B2 B3 B1 36.1(4) . . . . ?
B7 B2 B3 B4 -0.4(6) . . . . ?
B7 B2 B3 B5 -63.7(5) . . . . ?
B7 B2 B3 B6 -102.1(5) . . . . ?
B7 B2 B6 Br6 -147.5(4) . . . . ?
B7 B2 B6 B3 101.7(5) . . . . ?
B7 B2 B6 B5 63.3(5) . . . . ?
B7 B2 B6 B8 -37.8(4) . . . . ?
B7 B2 B6 B9 1.0(6) . . . . ?
B7 B2 B8 C30 40.0(4) . . . . ?
B7 B2 B8 B6 138.8(5) . . . . ?
B7 B2 B8 B9 100.4(5) . . . . ?
B7 B8 B9 C30 -32.0(4) . . . . ?
B7 B8 B9 B5 63.8(5) . . . . ?
B7 B8 B9 B6 101.3(5) . . . . ?
B7 B8 B9 B10 0.0(6) . . . . ?
B8 C30 B7 B1 102.1(5) . . . . ?
B8 C30 B7 B2 40.9(4) . . . . ?
B8 C30 B7 B11 143.1(5) . . . . ?
B8 C30 B9 B5 -103.6(5) . . . . ?
B8 C30 B9 B6 -40.6(4) . . . . ?
B8 C30 B9 B10 -144.0(5) . . . . ?
B8 C30 B10 B4 -66.9(6) . . . . ?
B8 C30 B10 B5 -4.3(6) . . . . ?
B8 C30 B10 B9 35.5(5) . . . . ?
B8 C30 B10 B11 -107.7(5) . . . . ?
B8 C30 B11 B1 3.9(6) . . . . ?
B8 C30 B11 B4 66.1(5) . . . . ?
B8 C30 B11 B7 -36.8(4) . . . . ?
B8 C30 B11 B10 106.9(5) . . . . ?
B8 B2 B3 Br3 -150.7(4) . . . . ?
B8 B2 B3 B1 101.4(5) . . . . ?
B8 B2 B3 B4 64.9(5) . . . . ?
B8 B2 B3 B5 1.6(6) . . . . ?
B8 B2 B3 B6 -36.8(4) . . . . ?
B8 B2 B6 Br6 -109.6(5) . . . . ?
B8 B2 B6 B3 139.5(5) . . . . ?
B8 B2 B6 B5 101.2(5) . . . . ?
B8 B2 B6 B9 38.8(4) . . . . ?
B8 B2 B7 C30 -40.7(4) . . . . ?
B8 B2 B7 B1 -138.2(4) . . . . ?
B8 B2 B7 B11 -101.0(5) . . . . ?
B8 B6 B9 C30 40.0(4) . . . . ?
B8 B6 B9 B5 138.7(4) . . . . ?
B8 B6 B9 B10 101.3(5) . . . . ?
B8 B7 B11 C30 32.7(4) . . . . ?
B8 B7 B11 B1 -99.5(5) . . . . ?
B8 B7 B11 B4 -63.3(6) . . . . ?
B8 B7 B11 B10 0.3(6) . . . . ?
B8 B9 B10 C30 -32.0(4) . . . . ?
B8 B9 B10 B4 63.8(5) . . . . ?
B8 B9 B10 B5 101.5(5) . . . . ?
B8 B9 B10 B11 0.2(6) . . . . ?
B9 C30 B7 B1 65.8(6) . . . . ?
B9 C30 B7 B2 4.7(6) . . . . ?
B9 C30 B7 B8 -36.2(5) . . . . ?
B9 C30 B7 B11 106.9(5) . . . . ?
B9 C30 B8 B2 102.2(4) . . . . ?
B9 C30 B8 B6 40.3(4) . . . . ?
B9 C30 B8 B7 143.3(5) . . . . ?
B9 C30 B10 B4 -102.4(5) . . . . ?
B9 C30 B10 B5 -39.8(4) . . . . ?
B9 C30 B10 B11 -143.3(5) . . . . ?
B9 C30 B11 B1 -66.9(5) . . . . ?
B9 C30 B11 B4 -4.7(6) . . . . ?
B9 C30 B11 B7 -107.6(5) . . . . ?
B9 C30 B11 B10 36.1(5) . . . . ?
B9 B5 B6 Br6 110.5(5) . . . . ?
B9 B5 B6 B2 -99.8(5) . . . . ?
B9 B5 B6 B3 -138.0(4) . . . . ?
B9 B5 B6 B8 -37.1(4) . . . . ?
B9 B5 B10 C30 39.4(4) . . . . ?
B9 B5 B10 B4 137.9(4) . . . . ?
B9 B5 B10 B11 99.9(5) . . . . ?
B9 B6 B8 C30 -39.6(4) . . . . ?
B9 B6 B8 B2 -136.4(5) . . . . ?
B9 B6 B8 B7 -99.7(5) . . . . ?
B9 B10 B11 C30 -32.3(4) . . . . ?
B9 B10 B11 B1 62.3(6) . . . . ?
B9 B10 B11 B4 100.7(5) . . . . ?
B9 B10 B11 B7 -0.3(6) . . . . ?
B10 C30 B7 B1 -5.2(6) . . . . ?
B10 C30 B7 B2 -66.4(6) . . . . ?
B10 C30 B7 B8 -107.3(5) . . . . ?
B10 C30 B7 B11 35.8(5) . . . . ?
B10 C30 B8 B2 66.6(5) . . . . ?
B10 C30 B8 B6 4.7(6) . . . . ?
B10 C30 B8 B7 107.7(5) . . . . ?
B10 C30 B8 B9 -35.6(5) . . . . ?
B10 C30 B9 B5 40.4(4) . . . . ?
B10 C30 B9 B6 103.4(5) . . . . ?
B10 C30 B9 B8 144.0(5) . . . . ?
B10 C30 B11 B1 -103.0(5) . . . . ?
B10 C30 B11 B4 -40.8(4) . . . . ?
B10 C30 B11 B7 -143.8(5) . . . . ?
B10 B4 B5 Br5 112.1(5) . . . . ?
B10 B4 B5 B3 -138.1(4) . . . . ?
B10 B4 B5 B6 -101.3(5) . . . . ?
B10 B4 B5 B9 -38.0(4) . . . . ?
B10 B4 B11 C30 40.5(4) . . . . ?
B10 B4 B11 B1 137.0(5) . . . . ?
B10 B4 B11 B7 101.3(5) . . . . ?
B10 B5 B6 Br6 148.3(4) . . . . ?
B10 B5 B6 B2 -62.0(5) . . . . ?
B10 B5 B6 B3 -100.2(4) . . . . ?
B10 B5 B6 B8 0.6(6) . . . . ?
B10 B5 B6 B9 37.8(4) . . . . ?
B10 B5 B9 C30 -39.7(4) . . . . ?
B10 B5 B9 B6 -138.3(4) . . . . ?
B10 B5 B9 B8 -101.2(5) . . . . ?
B11 C30 B7 B1 -41.0(4) . . . . ?
B11 C30 B7 B2 -102.2(5) . . . . ?
B11 C30 B7 B8 -143.1(5) . . . . ?
B11 C30 B8 B2 -4.1(6) . . . . ?
B11 C30 B8 B6 -66.1(5) . . . . ?
B11 C30 B8 B7 36.9(4) . . . . ?
B11 C30 B8 B9 -106.3(5) . . . . ?
B11 C30 B9 B5 4.4(6) . . . . ?
B11 C30 B9 B6 67.4(6) . . . . ?
B11 C30 B9 B8 108.0(5) . . . . ?
B11 C30 B9 B10 -36.0(5) . . . . ?
B11 C30 B10 B4 40.9(4) . . . . ?
B11 C30 B10 B5 103.4(5) . . . . ?
B11 C30 B10 B9 143.3(5) . . . . ?
B11 B1 B2 Br2 -149.0(4) . . . . ?
B11 B1 B2 B3 101.6(4) . . . . ?
B11 B1 B2 B6 63.9(5) . . . . ?
B11 B1 B2 B7 -38.5(4) . . . . ?
B11 B1 B2 B8 -0.4(5) . . . . ?
B11 B1 B3 Br3 147.9(4) . . . . ?
B11 B1 B3 B2 -101.8(5) . . . . ?
B11 B1 B3 B4 37.2(4) . . . . ?
B11 B1 B3 B5 -1.4(6) . . . . ?
B11 B1 B3 B6 -64.7(5) . . . . ?
B11 B1 B4 Br4 111.2(5) . . . . ?
B11 B1 B4 B3 -138.9(5) . . . . ?
B11 B1 B4 B5 -100.5(5) . . . . ?
B11 B1 B4 B10 -38.0(4) . . . . ?
B11 B1 B7 C30 40.2(4) . . . . ?
B11 B1 B7 B2 137.9(4) . . . . ?
B11 B1 B7 B8 101.2(5) . . . . ?
B11 B4 B5 Br5 149.6(4) . . . . ?
B11 B4 B5 B3 -100.6(4) . . . . ?
B11 B4 B5 B6 -63.8(5) . . . . ?
B11 B4 B5 B9 -0.5(5) . . . . ?
B11 B4 B5 B10 37.5(4) . . . . ?
B11 B4 B10 C30 -39.8(4) . . . . ?
B11 B4 B10 B5 -137.7(5) . . . . ?
B11 B4 B10 B9 -100.5(5) . . . . ?
B11 B7 B8 C30 -32.4(4) . . . . ?
B11 B7 B8 B2 99.6(5) . . . . ?
B11 B7 B8 B6 62.7(6) . . . . ?
B11 B7 B8 B9 -0.2(6) . . . . ?
Br51 B51 B52 Br52 0.4(6) . . . . ?
Br51 B51 B52 B53 109.9(5) . . . . ?
Br51 B51 B52 B56 147.2(4) . . . . ?
Br51 B51 B52 B57 -110.8(4) . . . . ?
Br51 B51 B52 B58 -148.1(4) . . . . ?
Br51 B51 B53 Br53 -0.8(6) . . . . ?
Br51 B51 B53 B52 -109.6(4) . . . . ?
Br51 B51 B53 B54 112.1(4) . . . . ?
Br51 B51 B53 B55 150.2(4) . . . . ?
Br51 B51 B53 B56 -146.1(4) . . . . ?
Br51 B51 B54 Br54 0.9(7) . . . . ?
Br51 B51 B54 B53 -109.0(5) . . . . ?
Br51 B51 B54 B55 -146.6(4) . . . . ?
Br51 B51 B54 B60 150.1(4) . . . . ?
Br51 B51 B54 B61 112.2(5) . . . . ?
Br51 B51 B57 C80 -153.0(4) . . . . ?
Br51 B51 B57 B52 109.4(5) . . . . ?
Br51 B51 B57 B58 146.1(4) . . . . ?
Br51 B51 B57 B61 -112.5(5) . . . . ?
Br51 B51 B61 C80 150.0(4) . . . . ?
Br51 B51 B61 B54 -111.6(5) . . . . ?
Br51 B51 B61 B57 110.0(5) . . . . ?
Br51 B51 B61 B60 -149.4(4) . . . . ?
Br52 B52 B53 Br53 2.0(6) . . . . ?
Br52 B52 B53 B51 110.7(4) . . . . ?
Br52 B52 B53 B54 147.3(4) . . . . ?
Br52 B52 B53 B55 -149.4(4) . . . . ?
Br52 B52 B53 B56 -110.6(4) . . . . ?
Br52 B52 B56 Br56 -0.2(6) . . . . ?
Br52 B52 B56 B53 108.7(5) . . . . ?
Br52 B52 B56 B55 146.9(4) . . . . ?
Br52 B52 B56 B58 -111.8(5) . . . . ?
Br52 B52 B56 B59 -150.2(4) . . . . ?
Br52 B52 B57 C80 152.6(4) . . . . ?
Br52 B52 B57 B51 -109.7(4) . . . . ?
Br52 B52 B57 B58 111.6(5) . . . . ?
Br52 B52 B57 B61 -146.5(4) . . . . ?
Br52 B52 B58 C80 -150.9(4) . . . . ?
Br52 B52 B58 B56 109.9(5) . . . . ?
Br52 B52 B58 B57 -110.4(5) . . . . ?
Br52 B52 B58 B59 148.2(4) . . . . ?
Br53 B53 B54 Br54 -4.6(6) . . . . ?
Br53 B53 B54 B51 107.8(4) . . . . ?
Br53 B53 B54 B55 -114.8(4) . . . . ?
Br53 B53 B54 B60 -152.2(4) . . . . ?
Br53 B53 B54 B61 144.4(4) . . . . ?
Br53 B53 B55 Br55 0.6(6) . . . . ?
Br53 B53 B55 B54 111.4(4) . . . . ?
Br53 B53 B55 B56 -111.1(5) . . . . ?
Br53 B53 B55 B59 -147.9(4) . . . . ?
Br53 B53 B55 B60 148.6(4) . . . . ?
Br53 B53 B56 Br56 2.2(6) . . . . ?
Br53 B53 B56 B52 -108.3(4) . . . . ?
Br53 B53 B56 B55 115.1(4) . . . . ?
Br53 B53 B56 B58 -144.6(4) . . . . ?
Br53 B53 B56 B59 151.9(4) . . . . ?
Br54 B54 B55 Br55 0.1(6) . . . . ?
Br54 B54 B55 B53 -109.7(4) . . . . ?
Br54 B54 B55 B56 -147.6(4) . . . . ?
Br54 B54 B55 B59 149.3(4) . . . . ?
Br54 B54 B55 B60 112.2(4) . . . . ?
Br54 B54 B60 C80 151.5(4) . . . . ?
Br54 B54 B60 B55 -110.0(5) . . . . ?
Br54 B54 B60 B59 -147.1(4) . . . . ?
Br54 B54 B60 B61 111.7(5) . . . . ?
Br54 B54 B61 C80 -151.3(4) . . . . ?
Br54 B54 B61 B51 111.0(5) . . . . ?
Br54 B54 B61 B57 148.5(4) . . . . ?
Br54 B54 B61 B60 -111.6(5) . . . . ?
Br55 B55 B56 Br56 -1.5(7) . . . . ?
Br55 B55 B56 B52 -147.7(4) . . . . ?
Br55 B55 B56 B53 -109.1(5) . . . . ?
Br55 B55 B56 B58 149.4(4) . . . . ?
Br55 B55 B56 B59 112.2(5) . . . . ?
Br55 B55 B59 C80 151.2(4) . . . . ?
Br55 B55 B59 B56 -110.7(5) . . . . ?
Br55 B55 B59 B58 -148.1(4) . . . . ?
Br55 B55 B59 B60 111.7(5) . . . . ?
Br55 B55 B60 C80 -151.9(4) . . . . ?
Br55 B55 B60 B54 109.5(5) . . . . ?
Br55 B55 B60 B59 -112.0(5) . . . . ?
Br55 B55 B60 B61 147.1(4) . . . . ?
Br56 B56 B58 C80 154.3(4) . . . . ?
Br56 B56 B58 B52 -109.3(5) . . . . ?
Br56 B56 B58 B57 -145.3(4) . . . . ?
Br56 B56 B58 B59 114.0(5) . . . . ?
Br56 B56 B59 C80 -150.1(4) . . . . ?
Br56 B56 B59 B55 111.3(5) . . . . ?
Br56 B56 B59 B58 -110.3(5) . . . . ?
Br56 B56 B59 B60 149.2(4) . . . . ?
Zn51 N51 C52 C51 179.1(4) . . . . ?
Zn51 N51 C52 C53 -2.6(7) . . . . ?
Zn51 N51 C56 C57 -99.7(5) . . . . ?
Zn51 N51 C56 C61 74.6(6) . . . . ?
Zn51 N52 C54 C53 4.3(7) . . . . ?
Zn51 N52 C54 C55 -178.4(4) . . . . ?
Zn51 N52 C68 C69 -85.1(5) . . . . ?
Zn51 N52 C68 C73 88.8(5) . . . . ?
N51 C52 C53 C54 -10.2(9) . . . . ?
N51 C56 C57 C58 173.4(5) . . . . ?
N51 C56 C57 C62 -4.5(8) . . . . ?
N51 C56 C61 C60 -171.9(5) . . . . ?
N51 C56 C61 C65 7.3(8) . . . . ?
N52 C68 C69 C70 173.4(4) . . . . ?
N52 C68 C69 C74 -8.6(7) . . . . ?
N52 C68 C73 C72 -172.7(4) . . . . ?
N52 C68 C73 C77 11.3(7) . . . . ?
C51 C52 C53 C54 168.3(5) . . . . ?
C52 N51 C56 C57 85.0(6) . . . . ?
C52 N51 C56 C61 -100.7(6) . . . . ?
C52 C53 C54 N52 9.1(9) . . . . ?
C52 C53 C54 C55 -168.3(5) . . . . ?
C54 N52 C68 C69 83.8(6) . . . . ?
C54 N52 C68 C73 -102.2(6) . . . . ?
C56 N51 C52 C51 -5.5(7) . . . . ?
C56 N51 C52 C53 172.9(5) . . . . ?
C56 C57 C58 C59 -1.6(8) . . . . ?
C56 C57 C62 C63 118.7(5) . . . . ?
C56 C57 C62 C64 -119.1(6) . . . . ?
C56 C61 C65 C66 -144.9(6) . . . . ?
C56 C61 C65 C67 90.2(7) . . . . ?
C57 C56 C61 C60 2.3(8) . . . . ?
C57 C56 C61 C65 -178.5(5) . . . . ?
C57 C58 C59 C60 2.3(8) . . . . ?
C58 C57 C62 C63 -59.1(6) . . . . ?
C58 C57 C62 C64 63.1(6) . . . . ?
C58 C59 C60 C61 -0.6(9) . . . . ?
C59 C60 C61 C56 -1.6(8) . . . . ?
C59 C60 C61 C65 179.2(5) . . . . ?
C60 C61 C65 C66 34.2(8) . . . . ?
C60 C61 C65 C67 -90.7(7) . . . . ?
C61 C56 C57 C58 -0.7(8) . . . . ?
C61 C56 C57 C62 -178.6(5) . . . . ?
C62 C57 C58 C59 176.3(5) . . . . ?
C68 N52 C54 C53 -164.9(5) . . . . ?
C68 N52 C54 C55 12.4(7) . . . . ?
C68 C69 C70 C71 -0.7(8) . . . . ?
C68 C69 C74 C75 133.2(6) . . . . ?
C68 C69 C74 C76 -103.4(6) . . . . ?
C68 C73 C77 C78 -137.6(5) . . . . ?
C68 C73 C77 C79 100.0(6) . . . . ?
C69 C68 C73 C72 1.1(7) . . . . ?
C69 C68 C73 C77 -175.0(5) . . . . ?
C69 C70 C71 C72 1.2(9) . . . . ?
C70 C69 C74 C75 -48.8(7) . . . . ?
C70 C69 C74 C76 74.6(7) . . . . ?
C70 C71 C72 C73 -0.4(9) . . . . ?
C71 C72 C73 C68 -0.7(8) . . . . ?
C71 C72 C73 C77 175.5(5) . . . . ?
C72 C73 C77 C78 46.5(7) . . . . ?
C72 C73 C77 C79 -76.0(6) . . . . ?
C73 C68 C69 C70 -0.4(8) . . . . ?
C73 C68 C69 C74 177.6(5) . . . . ?
C74 C69 C70 C71 -178.8(5) . . . . ?
C80 B57 B58 B52 -131.6(4) . . . . ?
C80 B57 B58 B56 -95.5(5) . . . . ?
C80 B57 B58 B59 -32.2(4) . . . . ?
C80 B57 B61 B51 132.4(4) . . . . ?
C80 B57 B61 B54 94.9(5) . . . . ?
C80 B57 B61 B60 32.0(4) . . . . ?
C80 B58 B59 B55 -95.4(5) . . . . ?
C80 B58 B59 B56 -132.9(4) . . . . ?
C80 B58 B59 B60 -31.9(4) . . . . ?
C80 B59 B60 B54 -96.1(4) . . . . ?
C80 B59 B60 B55 -133.4(4) . . . . ?
C80 B59 B60 B61 -32.0(4) . . . . ?
C80 B60 B61 B51 -95.2(5) . . . . ?
C80 B60 B61 B54 -133.3(4) . . . . ?
C80 B60 B61 B57 -31.7(4) . . . . ?
B51 B52 B53 Br53 -108.7(4) . . . . ?
B51 B52 B53 B54 36.6(4) . . . . ?
B51 B52 B53 B55 99.9(4) . . . . ?
B51 B52 B53 B56 138.8(4) . . . . ?
B51 B52 B56 Br56 -146.9(4) . . . . ?
B51 B52 B56 B53 -38.0(4) . . . . ?
B51 B52 B56 B55 0.2(6) . . . . ?
B51 B52 B56 B58 101.5(5) . . . . ?
B51 B52 B56 B59 63.2(5) . . . . ?
B51 B52 B57 C80 -97.8(4) . . . . ?
B51 B52 B57 B58 -138.8(4) . . . . ?
B51 B52 B57 B61 -36.8(4) . . . . ?
B51 B52 B58 C80 -3.0(5) . . . . ?
B51 B52 B58 B56 -102.2(4) . . . . ?
B51 B52 B58 B57 37.5(4) . . . . ?
B51 B52 B58 B59 -64.0(6) . . . . ?
B51 B53 B54 Br54 -112.5(5) . . . . ?
B51 B53 B54 B55 137.3(4) . . . . ?
B51 B53 B54 B60 99.9(4) . . . . ?
B51 B53 B54 B61 36.5(4) . . . . ?
B51 B53 B55 Br55 -148.4(4) . . . . ?
B51 B53 B55 B54 -37.6(4) . . . . ?
B51 B53 B55 B56 99.8(4) . . . . ?
B51 B53 B55 B59 63.0(5) . . . . ?
B51 B53 B55 B60 -0.4(5) . . . . ?
B51 B53 B56 Br56 146.4(4) . . . . ?
B51 B53 B56 B52 35.9(4) . . . . ?
B51 B53 B56 B55 -100.7(4) . . . . ?
B51 B53 B56 B58 -0.4(5) . . . . ?
B51 B53 B56 B59 -63.9(5) . . . . ?
B51 B54 B55 Br55 148.1(4) . . . . ?
B51 B54 B55 B53 38.4(4) . . . . ?
B51 B54 B55 B56 0.4(6) . . . . ?
B51 B54 B55 B59 -62.7(5) . . . . ?
B51 B54 B55 B60 -99.7(4) . . . . ?
B51 B54 B60 C80 2.4(5) . . . . ?
B51 B54 B60 B55 100.9(4) . . . . ?
B51 B54 B60 B59 63.7(5) . . . . ?
B51 B54 B60 B61 -37.4(4) . . . . ?
B51 B54 B61 C80 97.7(4) . . . . ?
B51 B54 B61 B57 37.5(4) . . . . ?
B51 B54 B61 B60 137.3(4) . . . . ?
B51 B57 B58 C80 95.1(5) . . . . ?
B51 B57 B58 B52 -36.4(4) . . . . ?
B51 B57 B58 B56 -0.4(6) . . . . ?
B51 B57 B58 B59 63.0(6) . . . . ?
B51 B57 B61 C80 -132.4(4) . . . . ?
B51 B57 B61 B54 -37.5(4) . . . . ?
B51 B57 B61 B60 -100.4(5) . . . . ?
B52 B51 B53 Br53 108.9(4) . . . . ?
B52 B51 B53 B54 -138.3(4) . . . . ?
B52 B51 B53 B55 -100.2(4) . . . . ?
B52 B51 B53 B56 -36.5(4) . . . . ?
B52 B51 B54 Br54 147.2(4) . . . . ?
B52 B51 B54 B53 37.3(4) . . . . ?
B52 B51 B54 B55 -0.3(6) . . . . ?
B52 B51 B54 B60 -63.6(5) . . . . ?
B52 B51 B54 B61 -101.4(5) . . . . ?
B52 B51 B57 C80 97.6(5) . . . . ?
B52 B51 B57 B58 36.7(4) . . . . ?
B52 B51 B57 B61 138.1(4) . . . . ?
B52 B51 B61 C80 2.3(5) . . . . ?
B52 B51 B61 B54 100.7(4) . . . . ?
B52 B51 B61 B57 -37.6(4) . . . . ?
B52 B51 B61 B60 63.0(5) . . . . ?
B52 B53 B54 Br54 -148.6(4) . . . . ?
B52 B53 B54 B51 -36.2(4) . . . . ?
B52 B53 B54 B55 101.2(4) . . . . ?
B52 B53 B54 B60 63.8(5) . . . . ?
B52 B53 B54 B61 0.4(5) . . . . ?
B52 B53 B55 Br55 150.2(4) . . . . ?
B52 B53 B55 B54 -99.0(4) . . . . ?
B52 B53 B55 B56 38.4(4) . . . . ?
B52 B53 B55 B59 1.6(6) . . . . ?
B52 B53 B55 B60 -61.8(5) . . . . ?
B52 B53 B56 Br56 110.5(4) . . . . ?
B52 B53 B56 B55 -136.6(5) . . . . ?
B52 B53 B56 B58 -36.3(4) . . . . ?
B52 B53 B56 B59 -99.8(5) . . . . ?
B52 B56 B58 C80 -96.4(5) . . . . ?
B52 B56 B58 B57 -36.0(4) . . . . ?
B52 B56 B58 B59 -136.7(4) . . . . ?
B52 B56 B59 C80 -1.6(5) . . . . ?
B52 B56 B59 B55 -100.2(4) . . . . ?
B52 B56 B59 B58 38.2(4) . . . . ?
B52 B56 B59 B60 -62.2(5) . . . . ?
B52 B57 B58 C80 131.6(4) . . . . ?
B52 B57 B58 B56 36.0(4) . . . . ?
B52 B57 B58 B59 99.4(5) . . . . ?
B52 B57 B61 C80 -95.6(5) . . . . ?
B52 B57 B61 B51 36.8(4) . . . . ?
B52 B57 B61 B54 -0.7(6) . . . . ?
B52 B57 B61 B60 -63.6(5) . . . . ?
B52 B58 B59 C80 94.7(5) . . . . ?
B52 B58 B59 B55 -0.7(6) . . . . ?
B52 B58 B59 B56 -38.2(4) . . . . ?
B52 B58 B59 B60 62.9(6) . . . . ?
B53 B51 B52 Br52 -109.5(5) . . . . ?
B53 B51 B52 B56 37.3(4) . . . . ?
B53 B51 B52 B57 139.3(4) . . . . ?
B53 B51 B52 B58 101.9(4) . . . . ?
B53 B51 B54 Br54 109.9(5) . . . . ?
B53 B51 B54 B55 -37.6(4) . . . . ?
B53 B51 B54 B60 -100.9(4) . . . . ?
B53 B51 B54 B61 -138.7(4) . . . . ?
B53 B51 B57 C80 61.0(5) . . . . ?
B53 B51 B57 B52 -36.6(4) . . . . ?
B53 B51 B57 B58 0.1(6) . . . . ?
B53 B51 B57 B61 101.5(4) . . . . ?
B53 B51 B61 C80 -61.4(5) . . . . ?
B53 B51 B61 B54 37.0(4) . . . . ?
B53 B51 B61 B57 -101.3(4) . . . . ?
B53 B51 B61 B60 -0.7(6) . . . . ?
B53 B52 B56 Br56 -108.9(5) . . . . ?
B53 B52 B56 B55 38.2(4) . . . . ?
B53 B52 B56 B58 139.5(4) . . . . ?
B53 B52 B56 B59 101.2(4) . . . . ?
B53 B52 B57 C80 -60.0(5) . . . . ?
B53 B52 B57 B51 37.8(4) . . . . ?
B53 B52 B57 B58 -101.0(4) . . . . ?
B53 B52 B57 B61 0.9(6) . . . . ?
B53 B52 B58 C80 62.7(5) . . . . ?
B53 B52 B58 B56 -36.5(4) . . . . ?
B53 B52 B58 B57 103.2(5) . . . . ?
B53 B52 B58 B59 1.7(6) . . . . ?
B53 B54 B55 Br55 109.8(5) . . . . ?
B53 B54 B55 B56 -37.9(4) . . . . ?
B53 B54 B55 B59 -101.0(4) . . . . ?
B53 B54 B55 B60 -138.1(4) . . . . ?
B53 B54 B60 C80 -61.6(5) . . . . ?
B53 B54 B60 B55 36.9(4) . . . . ?
B53 B54 B60 B59 -0.2(5) . . . . ?
B53 B54 B60 B61 -101.4(4) . . . . ?
B53 B54 B61 C80 60.4(5) . . . . ?
B53 B54 B61 B51 -37.3(4) . . . . ?
B53 B54 B61 B57 0.2(6) . . . . ?
B53 B54 B61 B60 100.0(4) . . . . ?
B53 B55 B56 Br56 107.6(5) . . . . ?
B53 B55 B56 B52 -38.6(4) . . . . ?
B53 B55 B56 B58 -101.5(4) . . . . ?
B53 B55 B56 B59 -138.7(4) . . . . ?
B53 B55 B59 C80 -61.2(5) . . . . ?
B53 B55 B59 B56 36.9(4) . . . . ?
B53 B55 B59 B58 -0.5(6) . . . . ?
B53 B55 B59 B60 -100.7(5) . . . . ?
B53 B55 B60 C80 61.0(5) . . . . ?
B53 B55 B60 B54 -37.7(4) . . . . ?
B53 B55 B60 B59 100.8(4) . . . . ?
B53 B55 B60 B61 0.0(6) . . . . ?
B53 B56 B58 C80 -59.9(5) . . . . ?
B53 B56 B58 B52 36.6(4) . . . . ?
B53 B56 B58 B57 0.5(6) . . . . ?
B53 B56 B58 B59 -100.2(5) . . . . ?
B53 B56 B59 C80 61.9(5) . . . . ?
B53 B56 B59 B55 -36.7(4) . . . . ?
B53 B56 B59 B58 101.7(4) . . . . ?
B53 B56 B59 B60 1.3(5) . . . . ?
B54 B51 B52 Br52 -146.8(4) . . . . ?
B54 B51 B52 B53 -37.3(4) . . . . ?
B54 B51 B52 B56 0.0(6) . . . . ?
B54 B51 B52 B57 102.0(5) . . . . ?
B54 B51 B52 B58 64.7(5) . . . . ?
B54 B51 B53 Br53 -112.9(4) . . . . ?
B54 B51 B53 B52 138.3(4) . . . . ?
B54 B51 B53 B55 38.1(4) . . . . ?
B54 B51 B53 B56 101.8(4) . . . . ?
B54 B51 B57 C80 -2.7(6) . . . . ?
B54 B51 B57 B52 -100.3(4) . . . . ?
B54 B51 B57 B58 -63.5(5) . . . . ?
B54 B51 B57 B61 37.8(4) . . . . ?
B54 B51 B61 C80 -98.4(4) . . . . ?
B54 B51 B61 B57 -138.4(4) . . . . ?
B54 B51 B61 B60 -37.7(4) . . . . ?
B54 B53 B55 Br55 -110.8(5) . . . . ?
B54 B53 B55 B56 137.5(4) . . . . ?
B54 B53 B55 B59 100.6(5) . . . . ?
B54 B53 B55 B60 37.2(4) . . . . ?
B54 B53 B56 Br56 -151.1(4) . . . . ?
B54 B53 B56 B52 98.4(4) . . . . ?
B54 B53 B56 B55 -38.3(4) . . . . ?
B54 B53 B56 B58 62.0(5) . . . . ?
B54 B53 B56 B59 -1.4(5) . . . . ?
B54 B55 B56 Br56 145.8(4) . . . . ?
B54 B55 B56 B52 -0.4(6) . . . . ?
B54 B55 B56 B53 38.2(4) . . . . ?
B54 B55 B56 B58 -63.3(5) . . . . ?
B54 B55 B56 B59 -100.5(5) . . . . ?
B54 B55 B59 C80 2.7(5) . . . . ?
B54 B55 B59 B56 100.8(4) . . . . ?
B54 B55 B59 B58 63.4(5) . . . . ?
B54 B55 B59 B60 -36.8(4) . . . . ?
B54 B55 B60 C80 98.7(4) . . . . ?
B54 B55 B60 B59 138.5(4) . . . . ?
B54 B55 B60 B61 37.7(4) . . . . ?
B54 B60 B61 C80 133.3(4) . . . . ?
B54 B60 B61 B51 38.1(4) . . . . ?
B54 B60 B61 B57 101.6(5) . . . . ?
B55 B53 B54 Br54 110.2(4) . . . . ?
B55 B53 B54 B51 -137.3(4) . . . . ?
B55 B53 B54 B60 -37.4(4) . . . . ?
B55 B53 B54 B61 -100.8(4) . . . . ?
B55 B53 B56 Br56 -112.9(4) . . . . ?
B55 B53 B56 B52 136.6(5) . . . . ?
B55 B53 B56 B58 100.3(5) . . . . ?
B55 B53 B56 B59 36.9(4) . . . . ?
B55 B54 B60 C80 -98.5(4) . . . . ?
B55 B54 B60 B59 -37.2(4) . . . . ?
B55 B54 B60 B61 -138.3(4) . . . . ?
B55 B54 B61 C80 -2.2(5) . . . . ?
B55 B54 B61 B51 -99.9(4) . . . . ?
B55 B54 B61 B57 -62.4(5) . . . . ?
B55 B54 B61 B60 37.4(4) . . . . ?
B55 B56 B58 C80 3.2(5) . . . . ?
B55 B56 B58 B52 99.6(4) . . . . ?
B55 B56 B58 B57 63.6(5) . . . . ?
B55 B56 B58 B59 -37.2(4) . . . . ?
B55 B56 B59 C80 98.6(4) . . . . ?
B55 B56 B59 B58 138.4(5) . . . . ?
B55 B56 B59 B60 37.9(4) . . . . ?
B55 B59 B60 C80 133.4(4) . . . . ?
B55 B59 B60 B54 37.4(4) . . . . ?
B55 B59 B60 B61 101.4(5) . . . . ?
B55 B60 B61 C80 95.7(5) . . . . ?
B55 B60 B61 B51 0.4(6) . . . . ?
B55 B60 B61 B54 -37.6(4) . . . . ?
B55 B60 B61 B57 63.9(5) . . . . ?
B56 B52 B53 Br53 112.5(4) . . . . ?
B56 B52 B53 B51 -138.8(4) . . . . ?
B56 B52 B53 B54 -102.2(4) . . . . ?
B56 B52 B53 B55 -38.9(4) . . . . ?
B56 B52 B57 C80 4.3(5) . . . . ?
B56 B52 B57 B51 102.1(4) . . . . ?
B56 B52 B57 B58 -36.7(4) . . . . ?
B56 B52 B57 B61 65.2(5) . . . . ?
B56 B52 B58 C80 99.2(4) . . . . ?
B56 B52 B58 B57 139.7(4) . . . . ?
B56 B52 B58 B59 38.3(4) . . . . ?
B56 B53 B54 Br54 148.6(4) . . . . ?
B56 B53 B54 B51 -98.9(4) . . . . ?
B56 B53 B54 B55 38.4(4) . . . . ?
B56 B53 B54 B60 1.0(5) . . . . ?
B56 B53 B54 B61 -62.4(5) . . . . ?
B56 B53 B55 Br55 111.7(5) . . . . ?
B56 B53 B55 B54 -137.5(4) . . . . ?
B56 B53 B55 B59 -36.8(4) . . . . ?
B56 B53 B55 B60 -100.3(4) . . . . ?
B56 B55 B59 C80 -98.1(4) . . . . ?
B56 B55 B59 B58 -37.4(4) . . . . ?
B56 B55 B59 B60 -137.6(4) . . . . ?
B56 B55 B60 C80 -2.2(5) . . . . ?
B56 B55 B60 B54 -100.8(4) . . . . ?
B56 B55 B60 B59 37.7(4) . . . . ?
B56 B55 B60 B61 -63.2(5) . . . . ?
B56 B58 B59 C80 132.9(4) . . . . ?
B56 B58 B59 B55 37.5(4) . . . . ?
B56 B58 B59 B60 101.1(5) . . . . ?
B56 B59 B60 C80 95.4(4) . . . . ?
B56 B59 B60 B54 -0.7(5) . . . . ?
B56 B59 B60 B55 -38.0(4) . . . . ?
B56 B59 B60 B61 63.4(5) . . . . ?
B57 C80 B58 B52 41.5(4) . . . . ?
B57 C80 B58 B56 103.0(5) . . . . ?
B57 C80 B58 B59 143.8(5) . . . . ?
B57 C80 B59 B55 67.2(5) . . . . ?
B57 C80 B59 B56 4.8(6) . . . . ?
B57 C80 B59 B58 -36.1(5) . . . . ?
B57 C80 B59 B60 107.6(5) . . . . ?
B57 C80 B60 B54 -4.5(6) . . . . ?
B57 C80 B60 B55 -67.1(6) . . . . ?
B57 C80 B60 B59 -107.5(5) . . . . ?
B57 C80 B60 B61 36.3(5) . . . . ?
B57 C80 B61 B51 -41.2(4) . . . . ?
B57 C80 B61 B54 -103.4(5) . . . . ?
B57 C80 B61 B60 -143.6(5) . . . . ?
B57 B51 B52 Br52 111.2(5) . . . . ?
B57 B51 B52 B53 -139.3(4) . . . . ?
B57 B51 B52 B56 -102.0(5) . . . . ?
B57 B51 B52 B58 -37.3(4) . . . . ?
B57 B51 B53 Br53 145.5(4) . . . . ?
B57 B51 B53 B52 36.7(4) . . . . ?
B57 B51 B53 B54 -101.6(5) . . . . ?
B57 B51 B53 B55 -63.5(5) . . . . ?
B57 B51 B53 B56 0.2(5) . . . . ?
B57 B51 B54 Br54 -149.0(4) . . . . ?
B57 B51 B54 B53 101.1(5) . . . . ?
B57 B51 B54 B55 63.4(5) . . . . ?
B57 B51 B54 B60 0.2(6) . . . . ?
B57 B51 B54 B61 -37.7(4) . . . . ?
B57 B51 B61 C80 39.9(4) . . . . ?
B57 B51 B61 B54 138.4(4) . . . . ?
B57 B51 B61 B60 100.6(5) . . . . ?
B57 B52 B53 Br53 -146.1(4) . . . . ?
B57 B52 B53 B51 -37.4(4) . . . . ?
B57 B52 B53 B54 -0.8(5) . . . . ?
B57 B52 B53 B55 62.5(5) . . . . ?
B57 B52 B53 B56 101.4(5) . . . . ?
B57 B52 B56 Br56 148.2(4) . . . . ?
B57 B52 B56 B53 -102.9(5) . . . . ?
B57 B52 B56 B55 -64.7(5) . . . . ?
B57 B52 B56 B58 36.6(4) . . . . ?
B57 B52 B56 B59 -1.7(6) . . . . ?
B57 B52 B58 C80 -40.5(4) . . . . ?
B57 B52 B58 B56 -139.7(4) . . . . ?
B57 B52 B58 B59 -101.4(5) . . . . ?
B57 B58 B59 C80 31.8(4) . . . . ?
B57 B58 B59 B55 -63.7(6) . . . . ?
B57 B58 B59 B56 -101.1(5) . . . . ?
B57 B58 B59 B60 -0.1(6) . . . . ?
B58 C80 B57 B51 -102.6(5) . . . . ?
B58 C80 B57 B52 -41.7(4) . . . . ?
B58 C80 B57 B61 -143.4(5) . . . . ?
B58 C80 B59 B55 103.3(5) . . . . ?
B58 C80 B59 B56 40.9(4) . . . . ?
B58 C80 B59 B60 143.7(5) . . . . ?
B58 C80 B60 B54 67.2(6) . . . . ?
B58 C80 B60 B55 4.6(6) . . . . ?
B58 C80 B60 B59 -35.8(5) . . . . ?
B58 C80 B60 B61 108.0(5) . . . . ?
B58 C80 B61 B51 -4.7(6) . . . . ?
B58 C80 B61 B54 -66.8(5) . . . . ?
B58 C80 B61 B57 36.6(4) . . . . ?
B58 C80 B61 B60 -107.1(5) . . . . ?
B58 B52 B53 Br53 149.3(4) . . . . ?
B58 B52 B53 B51 -102.0(5) . . . . ?
B58 B52 B53 B54 -65.4(5) . . . . ?
B58 B52 B53 B55 -2.1(6) . . . . ?
B58 B52 B53 B56 36.8(4) . . . . ?
B58 B52 B56 Br56 111.6(5) . . . . ?
B58 B52 B56 B53 -139.5(4) . . . . ?
B58 B52 B56 B55 -101.3(5) . . . . ?
B58 B52 B56 B59 -38.3(4) . . . . ?
B58 B52 B57 C80 41.0(4) . . . . ?
B58 B52 B57 B51 138.8(4) . . . . ?
B58 B52 B57 B61 101.9(4) . . . . ?
B58 B56 B59 C80 -39.8(4) . . . . ?
B58 B56 B59 B55 -138.4(5) . . . . ?
B58 B56 B59 B60 -100.5(5) . . . . ?
B58 B57 B61 C80 -32.5(4) . . . . ?
B58 B57 B61 B51 99.9(5) . . . . ?
B58 B57 B61 B54 62.5(6) . . . . ?
B58 B57 B61 B60 -0.5(6) . . . . ?
B58 B59 B60 C80 31.8(4) . . . . ?
B58 B59 B60 B54 -64.3(5) . . . . ?
B58 B59 B60 B55 -101.6(5) . . . . ?
B58 B59 B60 B61 -0.2(6) . . . . ?
B59 C80 B57 B51 -66.7(6) . . . . ?
B59 C80 B57 B52 -5.8(6) . . . . ?
B59 C80 B57 B58 35.9(5) . . . . ?
B59 C80 B57 B61 -107.5(5) . . . . ?
B59 C80 B58 B52 -102.3(4) . . . . ?
B59 C80 B58 B56 -40.8(4) . . . . ?
B59 C80 B58 B57 -143.8(5) . . . . ?
B59 C80 B60 B54 103.0(5) . . . . ?
B59 C80 B60 B55 40.4(4) . . . . ?
B59 C80 B60 B61 143.8(5) . . . . ?
B59 C80 B61 B51 66.5(5) . . . . ?
B59 C80 B61 B54 4.4(6) . . . . ?
B59 C80 B61 B57 107.8(5) . . . . ?
B59 C80 B61 B60 -35.9(4) . . . . ?
B59 B55 B56 Br56 -113.7(5) . . . . ?
B59 B55 B56 B52 100.1(5) . . . . ?
B59 B55 B56 B53 138.7(4) . . . . ?
B59 B55 B56 B58 37.2(4) . . . . ?
B59 B55 B60 C80 -39.8(4) . . . . ?
B59 B55 B60 B54 -138.5(4) . . . . ?
B59 B55 B60 B61 -100.8(4) . . . . ?
B59 B56 B58 C80 40.3(4) . . . . ?
B59 B56 B58 B52 136.7(4) . . . . ?
B59 B56 B58 B57 100.7(5) . . . . ?
B59 B60 B61 C80 32.1(4) . . . . ?
B59 B60 B61 B51 -63.1(5) . . . . ?
B59 B60 B61 B54 -101.2(5) . . . . ?
B59 B60 B61 B57 0.4(6) . . . . ?
B60 C80 B57 B51 4.6(6) . . . . ?
B60 C80 B57 B52 65.5(6) . . . . ?
B60 C80 B57 B58 107.2(5) . . . . ?
B60 C80 B57 B61 -36.2(5) . . . . ?
B60 C80 B58 B52 -66.5(5) . . . . ?
B60 C80 B58 B56 -5.0(6) . . . . ?
B60 C80 B58 B57 -107.9(5) . . . . ?
B60 C80 B58 B59 35.8(4) . . . . ?
B60 C80 B59 B55 -40.5(4) . . . . ?
B60 C80 B59 B56 -102.8(4) . . . . ?
B60 C80 B59 B58 -143.7(5) . . . . ?
B60 C80 B61 B51 102.4(4) . . . . ?
B60 C80 B61 B54 40.2(4) . . . . ?
B60 C80 B61 B57 143.6(5) . . . . ?
B60 B54 B55 Br55 -112.1(5) . . . . ?
B60 B54 B55 B53 138.1(4) . . . . ?
B60 B54 B55 B56 100.2(4) . . . . ?
B60 B54 B55 B59 37.1(4) . . . . ?
B60 B54 B61 C80 -39.7(4) . . . . ?
B60 B54 B61 B51 -137.3(4) . . . . ?
B60 B54 B61 B57 -99.8(5) . . . . ?
B60 B55 B56 Br56 -151.5(4) . . . . ?
B60 B55 B56 B52 62.3(5) . . . . ?
B60 B55 B56 B53 100.9(5) . . . . ?
B60 B55 B56 B58 -0.6(6) . . . . ?
B60 B55 B56 B59 -37.8(4) . . . . ?
B60 B55 B59 C80 39.5(4) . . . . ?
B60 B55 B59 B56 137.6(4) . . . . ?
B60 B55 B59 B58 100.2(5) . . . . ?
B61 C80 B57 B51 40.7(4) . . . . ?
B61 C80 B57 B52 101.7(4) . . . . ?
B61 C80 B57 B58 143.4(5) . . . . ?
B61 C80 B58 B52 4.9(6) . . . . ?
B61 C80 B58 B56 66.4(5) . . . . ?
B61 C80 B58 B57 -36.6(4) . . . . ?
B61 C80 B58 B59 107.2(5) . . . . ?
B61 C80 B59 B55 -4.6(6) . . . . ?
B61 C80 B59 B56 -66.9(5) . . . . ?
B61 C80 B59 B58 -107.8(5) . . . . ?
B61 C80 B59 B60 35.9(4) . . . . ?
B61 C80 B60 B54 -40.8(4) . . . . ?
B61 C80 B60 B55 -103.4(5) . . . . ?
B61 C80 B60 B59 -143.8(5) . . . . ?
B61 B51 B52 Br52 149.0(4) . . . . ?
B61 B51 B52 B53 -101.5(4) . . . . ?
B61 B51 B52 B56 -64.2(5) . . . . ?
B61 B51 B52 B57 37.8(4) . . . . ?
B61 B51 B52 B58 0.4(6) . . . . ?
B61 B51 B53 Br53 -150.3(4) . . . . ?
B61 B51 B53 B52 100.9(5) . . . . ?
B61 B51 B53 B54 -37.4(4) . . . . ?
B61 B51 B53 B55 0.7(5) . . . . ?
B61 B51 B53 B56 64.4(5) . . . . ?
B61 B51 B54 Br54 -111.3(5) . . . . ?
B61 B51 B54 B53 138.7(4) . . . . ?
B61 B51 B54 B55 101.1(5) . . . . ?
B61 B51 B54 B60 37.9(4) . . . . ?
B61 B51 B57 C80 -40.4(4) . . . . ?
B61 B51 B57 B52 -138.1(4) . . . . ?
B61 B51 B57 B58 -101.3(5) . . . . ?
B61 B54 B55 Br55 -149.5(4) . . . . ?
B61 B54 B55 B53 100.7(4) . . . . ?
B61 B54 B55 B56 62.8(5) . . . . ?
B61 B54 B55 B59 -0.3(5) . . . . ?
B61 B54 B55 B60 -37.4(4) . . . . ?
B61 B54 B60 C80 39.8(4) . . . . ?
B61 B54 B60 B55 138.3(4) . . . . ?
B61 B54 B60 B59 101.1(4) . . . . ?
B61 B57 B58 C80 32.5(4) . . . . ?
B61 B57 B58 B52 -99.1(5) . . . . ?
B61 B57 B58 B56 -63.0(6) . . . . ?
B61 B57 B58 B59 0.3(6) . . . . ?

loop_
_twin_individual_id
_twin_individual_mass_fraction_refined
1 0.5663(5)
2 0.4337(5)
